data_7113802
loop_
_publ_author_name
'Albrecht, Markus'
'Janser, Ingo'
'Meyer, Sebastian'
'Weis, Patrick'
'Fr\"ohlich, Roland'

_publ_section_title
;
 A metallosupramolecular tetrahedron with a huge internal cavity
;
_journal_issue 23
_journal_name_full 'Chemical Communications'
_journal_page_first 2854
_journal_page_last 2855
_journal_paper_doi 10.1039/b309495b
_journal_year 2003
_chemical_formula_sum 'C225 H257 K8 N39 O47 Ti4'
_chemical_formula_weight 4764.10
_space_group_IT_number 15
_symmetry_cell_setting monoclinic
_symmetry_space_group_name_Hall '-C 2yc'
_symmetry_space_group_name_H-M 'C 1 2/c 1'
_atom_sites_solution_hydrogens geom
_atom_sites_solution_primary direct
_atom_sites_solution_secondary difmap
_audit_creation_method SHELXL-97
_cell_angle_alpha 90.00
_cell_angle_beta 123.79(1)
_cell_angle_gamma 90.00
_cell_formula_units_Z 4
_cell_length_a 35.628(1)
_cell_length_b 32.922(1)
_cell_length_c 26.300(1)
_cell_measurement_temperature 198(2)
_cell_volume 25638(3)
_computing_cell_refinement 'Collect (Nonius B.V., 1998)'
_computing_data_collection 'Collect (Nonius B.V., 1998)'
_computing_data_reduction 'Denzo-SMN (Otwinowski & Minor, 1997)'
_computing_molecular_graphics 'SCHAKAL (Keller, 1997)'
_computing_publication_material 'SHELXL-97 (Sheldrick, 1997)'
_computing_structure_refinement 'SHELXL-97 (Sheldrick, 1997)'
_computing_structure_solution 'SHELXS-97 (Sheldrick, 1990)'
_diffrn_ambient_temperature 198(2)
_diffrn_measured_fraction_theta_full 0.973
_diffrn_measured_fraction_theta_max 0.973
_diffrn_measurement_device_type 'Nonius KappaCCD'
_diffrn_measurement_method '\w and \f scans'
_diffrn_radiation_monochromator graphite
_diffrn_radiation_source 'rotating anode Nonius FR591'
_diffrn_radiation_type MoK\a
_diffrn_radiation_wavelength 0.71073
_diffrn_reflns_av_R_equivalents 0.0844
_diffrn_reflns_av_sigmaI/netI 0.0907
_diffrn_reflns_limit_h_max 33
_diffrn_reflns_limit_h_min -38
_diffrn_reflns_limit_k_max 35
_diffrn_reflns_limit_k_min -33
_diffrn_reflns_limit_l_max 28
_diffrn_reflns_limit_l_min -28
_diffrn_reflns_number 44276
_diffrn_reflns_theta_full 22.50
_diffrn_reflns_theta_max 22.50
_diffrn_reflns_theta_min 1.69
_exptl_absorpt_coefficient_mu 0.326
_exptl_absorpt_correction_T_max 0.9682
_exptl_absorpt_correction_T_min 0.9086
_exptl_absorpt_correction_type empirical
_exptl_absorpt_process_details 'SORTAV (Blessing, 1995 & 1997)'
_exptl_crystal_colour red
_exptl_crystal_density_diffrn 1.234
_exptl_crystal_density_method 'not measured'
_exptl_crystal_description block
_exptl_crystal_F_000 9984
_exptl_crystal_size_max 0.30
_exptl_crystal_size_mid 0.20
_exptl_crystal_size_min 0.10
_refine_diff_density_max 1.587
_refine_diff_density_min -1.104
_refine_diff_density_rms 0.136
_refine_ls_extinction_coef 0.00054(9)
_refine_ls_extinction_expression Fc^*^=kFc[1+0.001xFc^2^\l^3^/sin(2\q)]^-1/4^
_refine_ls_extinction_method SHELXL
_refine_ls_goodness_of_fit_ref 1.992
_refine_ls_hydrogen_treatment 'refined as riding atoms'
_refine_ls_matrix_type full
_refine_ls_number_parameters 1291
_refine_ls_number_reflns 16324
_refine_ls_number_restraints 168
_refine_ls_restrained_S_all 2.047
_refine_ls_R_factor_all 0.1908
_refine_ls_R_factor_gt 0.1288
_refine_ls_shift/su_max 0.001
_refine_ls_shift/su_mean 0.000
_refine_ls_structure_factor_coef Fsqd
_refine_ls_weighting_details 'calc w=1/[\s^2^(Fo^2^)+(0.1000P)^2^+0.0000P] where P=(Fo^2^+2Fc^2^)/3'
_refine_ls_weighting_scheme calc
_refine_ls_wR_factor_gt 0.3235
_refine_ls_wR_factor_ref 0.3515
_reflns_number_gt 9559
_reflns_number_total 16324
_reflns_threshold_expression >2sigma(I)
_cod_data_source_file b309495b.txt
_cod_data_source_block fro2276
_cod_original_cell_volume 25637.6(14)
_cod_original_sg_symbol_H-M C2/c
_cod_database_code 7113802

loop_
_symmetry_equiv_pos_as_xyz
'x, y, z'
'-x, y, -z+1/2'
'x+1/2, y+1/2, z'
'-x+1/2, y+1/2, -z+1/2'
'-x, -y, -z'
'x, -y, z-1/2'
'-x+1/2, -y+1/2, -z'
'x+1/2, -y+1/2, z-1/2'

loop_
_atom_site_label
_atom_site_type_symbol
_atom_site_fract_x
_atom_site_fract_y
_atom_site_fract_z
_atom_site_U_iso_or_equiv
_atom_site_adp_type
_atom_site_occupancy
_atom_site_symmetry_multiplicity
_atom_site_calc_flag
_atom_site_refinement_flags
K1 K 0.01201(9) 0.24219(8) 1.04683(12) 0.0718(8) Uani 1 1 d .
K2 K 0.19216(9) 0.48216(9) 1.39936(12) 0.0756(8) Uani 1 1 d .
Ti1 Ti 0.01828(7) 0.18354(5) 0.93887(8) 0.0527(6) Uani 1 1 d .
Ti2 Ti 0.28602(6) 0.54402(5) 1.47144(8) 0.0476(5) Uani 1 1 d .
N1 N 0.0017(3) 0.4656(2) 1.0684(4) 0.049(2) Uani 1 1 d .
N2 N 0.1687(3) 0.2519(2) 1.3915(3) 0.048(2) Uani 1 1 d .
O11 O -0.0076(2) 0.23800(19) 0.9238(3) 0.0532(17) Uani 1 1 d .
O12 O -0.0256(2) 0.17984(19) 0.8520(3) 0.0541(18) Uani 1 1 d .
C11 C -0.0422(3) 0.2454(3) 0.8654(4) 0.046(2) Uani 1 1 d .
C12 C -0.0514(4) 0.2137(3) 0.8250(4) 0.050(3) Uani 1 1 d .
C13 C -0.0850(4) 0.2182(3) 0.7637(5) 0.061(3) Uani 1 1 d .
H13 H -0.0913 0.1971 0.7353 0.073 Uiso 1 1 calc R
C14 C -0.1092(4) 0.2541(4) 0.7446(5) 0.065(3) Uani 1 1 d .
H14 H -0.1327 0.2571 0.7026 0.078 Uiso 1 1 calc R
C15 C -0.1007(4) 0.2849(3) 0.7835(5) 0.060(3) Uani 1 1 d .
H15 H -0.1181 0.3091 0.7686 0.072 Uiso 1 1 calc R
C16 C -0.0665(3) 0.2815(3) 0.8454(4) 0.045(2) Uani 1 1 d .
C17 C -0.0548(4) 0.3134(3) 0.8914(5) 0.054(3) Uani 1 1 d .
H17 H -0.0303 0.3078 0.9321 0.065 Uiso 1 1 calc R
N18 N -0.0742(3) 0.3471(3) 0.8820(4) 0.059(2) Uani 1 1 d .
C19 C -0.0558(3) 0.3745(3) 0.9324(5) 0.049(3) Uani 1 1 d .
C20 C -0.0778(3) 0.4119(3) 0.9231(4) 0.044(2) Uani 1 1 d .
H20 H -0.1055 0.4170 0.8850 0.052 Uiso 1 1 calc R
C21 C -0.0602(3) 0.4410(3) 0.9678(4) 0.046(2) Uani 1 1 d .
H21 H -0.0757 0.4661 0.9603 0.055 Uiso 1 1 calc R
C22 C -0.0204(3) 0.4346(3) 1.0232(5) 0.047(2) Uani 1 1 d .
C23 C -0.0002(4) 0.3961(3) 1.0342(5) 0.060(3) Uani 1 1 d .
H23 H 0.0262 0.3903 1.0734 0.072 Uiso 1 1 calc R
C24 C -0.0175(4) 0.3670(3) 0.9901(5) 0.066(3) Uani 1 1 d .
H24 H -0.0032 0.3412 0.9989 0.079 Uiso 1 1 calc R
O31 O 0.2514(2) 0.5250(2) 1.3855(3) 0.0499(17) Uani 1 1 d .
O32 O 0.3338(2) 0.5402(2) 1.4573(3) 0.0529(17) Uani 1 1 d .
C31 C 0.2762(3) 0.5173(3) 1.3626(4) 0.050(3) Uani 1 1 d .
C32 C 0.3221(3) 0.5259(3) 1.4035(5) 0.053(3) Uani 1 1 d .
C33 C 0.3510(4) 0.5177(4) 1.3836(5) 0.064(3) Uani 1 1 d .
H33 H 0.3825 0.5225 1.4107 0.077 Uiso 1 1 calc R
C34 C 0.3344(4) 0.5029(4) 1.3254(5) 0.072(3) Uani 1 1 d .
H34 H 0.3542 0.4981 1.3127 0.086 Uiso 1 1 calc R
C35 C 0.2885(4) 0.4950(4) 1.2860(5) 0.072(3) Uani 1 1 d .
H35 H 0.2772 0.4847 1.2462 0.087 Uiso 1 1 calc R
C36 C 0.2586(3) 0.5021(3) 1.3039(4) 0.051(3) Uani 1 1 d .
C37 C 0.2106(3) 0.4955(3) 1.2649(4) 0.050(3) Uani 1 1 d .
H37 H 0.1930 0.5044 1.2796 0.060 Uiso 1 1 calc R
N38 N 0.1898(3) 0.4788(3) 1.2126(4) 0.060(2) Uani 1 1 d .
C39 C 0.1427(3) 0.4741(3) 1.1801(4) 0.044(2) Uani 1 1 d .
C40 C 0.1210(3) 0.4611(3) 1.1189(4) 0.051(3) Uani 1 1 d .
H40 H 0.1385 0.4538 1.1032 0.061 Uiso 1 1 calc R
C41 C 0.0744(3) 0.4588(3) 1.0818(4) 0.048(3) Uani 1 1 d .
H41 H 0.0598 0.4515 1.0399 0.057 Uiso 1 1 calc R
C42 C 0.0493(3) 0.4672(3) 1.1055(4) 0.041(2) Uani 1 1 d .
C43 C 0.0714(4) 0.4784(3) 1.1665(5) 0.060(3) Uani 1 1 d .
H43 H 0.0543 0.4843 1.1833 0.072 Uiso 1 1 calc R
C44 C 0.1180(3) 0.4810(3) 1.2033(5) 0.056(3) Uani 1 1 d .
H44 H 0.1326 0.4877 1.2453 0.067 Uiso 1 1 calc R
O51 O -0.2281(2) 0.55551(19) 1.0402(3) 0.0474(16) Uani 1 1 d .
O52 O -0.2843(2) 0.60290(19) 1.0377(3) 0.0508(17) Uani 1 1 d .
C51 C -0.2138(4) 0.5940(3) 1.0556(4) 0.051(3) Uani 1 1 d .
C52 C -0.2458(4) 0.6206(3) 1.0528(4) 0.049(3) Uani 1 1 d .
C53 C -0.2361(4) 0.6615(3) 1.0665(5) 0.062(3) Uani 1 1 d .
H53 H -0.2579 0.6796 1.0640 0.075 Uiso 1 1 calc R
C54 C -0.1934(4) 0.6752(3) 1.0840(5) 0.069(3) Uani 1 1 d .
H54 H -0.1856 0.7028 1.0957 0.083 Uiso 1 1 calc R
C55 C -0.1621(4) 0.6498(3) 1.0850(5) 0.061(3) Uani 1 1 d .
H55 H -0.1339 0.6605 1.0954 0.073 Uiso 1 1 calc R
C56 C -0.1715(3) 0.6089(3) 1.0709(4) 0.047(2) Uani 1 1 d .
C57 C -0.1419(4) 0.5804(3) 1.0692(4) 0.052(3) Uani 1 1 d .
H57 H -0.1539 0.5546 1.0517 0.062 Uiso 1 1 calc R
N58 N -0.1006(3) 0.5872(2) 1.0896(4) 0.053(2) Uani 1 1 d .
C59 C -0.0756(3) 0.5549(3) 1.0862(4) 0.046(2) Uani 1 1 d .
C60 C -0.0370(3) 0.5653(3) 1.0893(4) 0.049(3) Uani 1 1 d .
H60 H -0.0278 0.5929 1.0950 0.059 Uiso 1 1 calc R
C61 C -0.0109(3) 0.5355(3) 1.0843(4) 0.047(2) Uani 1 1 d .
H61 H 0.0160 0.5431 1.0874 0.056 Uiso 1 1 calc R
C62 C -0.0238(3) 0.4955(3) 1.0751(4) 0.045(2) Uani 1 1 d .
C63 C -0.0615(4) 0.4848(3) 1.0740(5) 0.057(3) Uani 1 1 d .
H63 H -0.0700 0.4571 1.0695 0.068 Uiso 1 1 calc R
C64 C -0.0872(4) 0.5134(3) 1.0792(5) 0.062(3) Uani 1 1 d .
H64 H -0.1132 0.5051 1.0782 0.074 Uiso 1 1 calc R
O71 O 0.0677(2) 0.20217(19) 1.0206(3) 0.0499(17) Uani 1 1 d .
O72 O 0.0670(3) 0.1902(2) 0.9253(3) 0.0589(19) Uani 1 1 d .
C71 C 0.1040(4) 0.2146(3) 1.0233(5) 0.049(3) Uani 1 1 d .
C72 C 0.1036(4) 0.2093(3) 0.9709(5) 0.049(3) Uani 1 1 d .
C73 C 0.1390(4) 0.2223(3) 0.9674(5) 0.063(3) Uani 1 1 d .
H73 H 0.1386 0.2180 0.9314 0.075 Uiso 1 1 calc R
C74 C 0.1754(4) 0.2419(4) 1.0183(5) 0.067(3) Uani 1 1 d .
H74 H 0.1989 0.2530 1.0157 0.080 Uiso 1 1 calc R
C75 C 0.1777(4) 0.2453(3) 1.0732(5) 0.061(3) Uani 1 1 d .
H75 H 0.2040 0.2564 1.1085 0.073 Uiso 1 1 calc R
C76 C 0.1417(4) 0.2326(3) 1.0760(5) 0.053(3) Uani 1 1 d .
C77 C 0.1419(4) 0.2346(3) 1.1316(4) 0.050(3) Uani 1 1 d .
H77 H 0.1190 0.2204 1.1324 0.060 Uiso 1 1 calc R
N78 N 0.1711(3) 0.2542(3) 1.1790(4) 0.058(2) Uani 1 1 d .
C79 C 0.1682(4) 0.2535(3) 1.2311(5) 0.054(3) Uani 1 1 d .
C80 C 0.1299(4) 0.2433(4) 1.2283(5) 0.073(4) Uani 1 1 d .
H80 H 0.1031 0.2367 1.1901 0.088 Uiso 1 1 calc R
C81 C 0.1300(4) 0.2425(4) 1.2822(5) 0.068(3) Uani 1 1 d .
H81 H 0.1032 0.2352 1.2798 0.081 Uiso 1 1 calc R
C82 C 0.1689(3) 0.2521(3) 1.3387(4) 0.043(2) Uani 1 1 d .
C83 C 0.2058(3) 0.2628(3) 1.3386(4) 0.053(3) Uani 1 1 d .
H83 H 0.2328 0.2698 1.3764 0.063 Uiso 1 1 calc R
C84 C 0.2058(3) 0.2640(3) 1.2865(4) 0.051(3) Uani 1 1 d .
H84 H 0.2323 0.2724 1.2890 0.062 Uiso 1 1 calc R
O91 O 0.2806(2) 0.48822(18) 1.4942(3) 0.0467(16) Uani 1 1 d .
O92 O 0.3257(2) 0.5466(2) 1.5601(3) 0.0559(18) Uani 1 1 d .
C91 C 0.2997(3) 0.4814(3) 1.5537(4) 0.042(2) Uani 1 1 d .
C92 C 0.3246(3) 0.5142(3) 1.5918(5) 0.050(3) Uani 1 1 d .
C93 C 0.3455(4) 0.5130(4) 1.6531(5) 0.065(3) Uani 1 1 d .
H93 H 0.3623 0.5356 1.6777 0.078 Uiso 1 1 calc R
C94 C 0.3418(4) 0.4779(4) 1.6791(5) 0.078(4) Uani 1 1 d .
H94 H 0.3566 0.4761 1.7223 0.093 Uiso 1 1 calc R
C95 C 0.3160(4) 0.4447(3) 1.6417(5) 0.067(3) Uani 1 1 d .
H95 H 0.3126 0.4212 1.6597 0.081 Uiso 1 1 calc R
C96 C 0.2960(3) 0.4462(3) 1.5795(4) 0.047(2) Uani 1 1 d .
C97 C 0.2705(3) 0.4119(3) 1.5411(4) 0.049(3) Uani 1 1 d .
H97 H 0.2619 0.4126 1.4998 0.058 Uiso 1 1 calc R
N98 N 0.2588(3) 0.3813(3) 1.5575(3) 0.050(2) Uani 1 1 d .
C99 C 0.2328(3) 0.3505(3) 1.5135(4) 0.048(3) Uani 1 1 d .
C100 C 0.2325(3) 0.3116(3) 1.5352(4) 0.051(3) Uani 1 1 d .
H100 H 0.2474 0.3074 1.5780 0.061 Uiso 1 1 calc R
C101 C 0.2111(3) 0.2790(3) 1.4957(4) 0.050(3) Uani 1 1 d .
H101 H 0.2120 0.2528 1.5114 0.060 Uiso 1 1 calc R
C102 C 0.1883(3) 0.2851(3) 1.4324(4) 0.046(2) Uani 1 1 d .
C103 C 0.1851(3) 0.3242(3) 1.4111(4) 0.055(3) Uani 1 1 d .
H103 H 0.1676 0.3291 1.3683 0.066 Uiso 1 1 calc R
C104 C 0.2068(4) 0.3563(3) 1.4508(5) 0.058(3) Uani 1 1 d .
H104 H 0.2039 0.3828 1.4348 0.069 Uiso 1 1 calc R
O111 O 0.0164(2) 0.16953(19) 1.5258(3) 0.0514(17) Uani 1 1 d .
O112 O -0.0291(2) 0.12471(19) 1.5505(3) 0.0565(18) Uani 1 1 d .
C111 C 0.0115(4) 0.1306(3) 1.5064(5) 0.056(3) Uani 1 1 d .
C112 C -0.0142(4) 0.1061(3) 1.5188(5) 0.062(3) Uani 1 1 d .
C113 C -0.0214(4) 0.0658(3) 1.5000(6) 0.075(4) Uani 1 1 d .
H113 H -0.0374 0.0484 1.5104 0.090 Uiso 1 1 calc R
C114 C -0.0056(5) 0.0512(4) 1.4664(6) 0.089(4) Uani 1 1 d .
H114 H -0.0126 0.0241 1.4512 0.107 Uiso 1 1 calc R
C115 C 0.0199(5) 0.0751(4) 1.4547(6) 0.088(4) Uani 1 1 d .
H115 H 0.0325 0.0637 1.4343 0.106 Uiso 1 1 calc R
C116 C 0.0280(4) 0.1159(3) 1.4722(5) 0.063(3) Uani 1 1 d .
C117 C 0.0541(4) 0.1441(3) 1.4598(5) 0.058(3) Uani 1 1 d .
H117 H 0.0618 0.1700 1.4790 0.070 Uiso 1 1 calc R
N118 N 0.0668(3) 0.1348(2) 1.4238(4) 0.054(2) Uani 1 1 d .
C119 C 0.0916(3) 0.1662(3) 1.4159(5) 0.052(3) Uani 1 1 d .
C120 C 0.1190(3) 0.1539(3) 1.3970(4) 0.053(3) Uani 1 1 d .
H120 H 0.1203 0.1260 1.3891 0.064 Uiso 1 1 calc R
C121 C 0.1446(3) 0.1815(3) 1.3894(4) 0.054(3) Uani 1 1 d .
H121 H 0.1634 0.1724 1.3766 0.065 Uiso 1 1 calc R
C122 C 0.1431(3) 0.2227(3) 1.4004(4) 0.048(3) Uani 1 1 d .
C123 C 0.1136(4) 0.2352(3) 1.4169(5) 0.063(3) Uani 1 1 d .
H123 H 0.1109 0.2633 1.4225 0.076 Uiso 1 1 calc R
C124 C 0.0888(4) 0.2077(3) 1.4251(5) 0.060(3) Uani 1 1 d .
H124 H 0.0695 0.2168 1.4371 0.072 Uiso 1 1 calc R
K3 K 0.37944(9) 0.61316(8) 1.50398(12) 0.0810(9) Uani 1 1 d .
K4 K 0.46313(11) 0.63056(10) 1.66638(12) 0.1040(13) Uani 1 1 d .
O131 O 0.0638(3) 0.3028(3) 1.0668(4) 0.081(2) Uani 1 1 d D
C132 C 0.0958(4) 0.3236(4) 1.0746(6) 0.083(4) Uani 1 1 d D
H132 H 0.1163 0.3341 1.1145 0.099 Uiso 1 1 calc R
N133 N 0.1037(3) 0.3323(3) 1.0335(4) 0.074(3) Uani 1 1 d D
C134 C 0.0762(4) 0.3169(4) 0.9722(5) 0.083(4) Uani 1 1 d D
H13A H 0.0532 0.2986 0.9688 0.125 Uiso 1 1 calc R
H13B H 0.0952 0.3019 0.9624 0.125 Uiso 1 1 calc R
H13C H 0.0615 0.3395 0.9436 0.125 Uiso 1 1 calc R
C135 C 0.1433(5) 0.3558(5) 1.0482(7) 0.119(5) Uani 1 1 d D
H13D H 0.1616 0.3621 1.0920 0.179 Uiso 1 1 calc R
H13E H 0.1336 0.3811 1.0247 0.179 Uiso 1 1 calc R
H13F H 0.1614 0.3399 1.0377 0.179 Uiso 1 1 calc R
O141 O 0.0431(4) 0.1856(4) 1.1334(5) 0.114(3) Uani 1 1 d .
C142 C 0.0648(6) 0.1525(6) 1.1368(8) 0.122(6) Uani 1 1 d .
H142 H 0.0737 0.1494 1.1091 0.146 Uiso 1 1 calc R
N143 N 0.0746(6) 0.1238(5) 1.1761(7) 0.137(6) Uani 1 1 d .
C144 C 0.0622(11) 0.1277(8) 1.2184(10) 0.255(17) Uani 1 1 d .
H14A H 0.0355 0.1451 1.2010 0.383 Uiso 1 1 calc R
H14B H 0.0872 0.1399 1.2563 0.383 Uiso 1 1 calc R
H14C H 0.0554 0.1008 1.2273 0.383 Uiso 1 1 calc R
C145 C 0.0985(7) 0.0889(7) 1.1711(9) 0.181(9) Uani 1 1 d .
H14D H 0.1297 0.0967 1.1868 0.271 Uiso 1 1 calc R
H14E H 0.0831 0.0809 1.1281 0.271 Uiso 1 1 calc R
H14F H 0.0986 0.0661 1.1950 0.271 Uiso 1 1 calc R
O151 O -0.0767(5) 0.2616(5) 0.9803(7) 0.177(5) Uiso 1 1 d D
C152 C -0.1022(7) 0.2412(6) 0.9298(9) 0.172(8) Uiso 1 1 d D
H152 H -0.0904 0.2163 0.9263 0.206 Uiso 1 1 calc R
N153 N -0.1427(7) 0.2517(7) 0.8831(9) 0.224(9) Uiso 1 1 d D
C154 C -0.1658(9) 0.2290(8) 0.8257(10) 0.250(14) Uiso 1 1 d D
H15A H -0.1453 0.2254 0.8121 0.375 Uiso 1 1 calc R
H15B H -0.1926 0.2441 0.7945 0.375 Uiso 1 1 calc R
H15C H -0.1749 0.2024 0.8319 0.375 Uiso 1 1 calc R
C155 C -0.1610(10) 0.2892(8) 0.8899(13) 0.285(16) Uiso 1 1 d D
H15D H -0.1589 0.3107 0.8659 0.427 Uiso 1 1 calc R
H15E H -0.1438 0.2971 0.9331 0.427 Uiso 1 1 calc R
H15F H -0.1928 0.2851 0.8753 0.427 Uiso 1 1 calc R
O161 O 0.1235(3) 0.5220(3) 1.3195(4) 0.085(3) Uani 1 1 d .
C162 C 0.0942(6) 0.5499(5) 1.2932(6) 0.094(4) Uani 1 1 d .
H162 H 0.0669 0.5465 1.2911 0.113 Uiso 1 1 calc R
N163 N 0.0977(4) 0.5814(4) 1.2698(5) 0.083(3) Uani 1 1 d .
C164 C 0.1401(6) 0.5905(5) 1.2772(7) 0.111(5) Uani 1 1 d .
H16A H 0.1528 0.6155 1.3012 0.166 Uiso 1 1 calc R
H16B H 0.1351 0.5942 1.2369 0.166 Uiso 1 1 calc R
H16C H 0.1613 0.5680 1.2985 0.166 Uiso 1 1 calc R
C165 C 0.0622(6) 0.6126(5) 1.2424(8) 0.138(6) Uani 1 1 d .
H16D H 0.0358 0.6028 1.2412 0.206 Uiso 1 1 calc R
H16E H 0.0536 0.6184 1.2006 0.206 Uiso 1 1 calc R
H16F H 0.0736 0.6375 1.2669 0.206 Uiso 1 1 calc R
O171 O 0.1753(3) 0.4570(3) 1.4753(5) 0.095(3) Uani 1 1 d .
C172 C 0.1800(5) 0.4442(6) 1.5218(8) 0.111(6) Uani 1 1 d .
H172 H 0.1710 0.4169 1.5208 0.133 Uiso 1 1 calc R
N173 N 0.1961(4) 0.4637(4) 1.5728(6) 0.092(3) Uani 1 1 d .
C174 C 0.2018(6) 0.4433(6) 1.6240(8) 0.132(6) Uani 1 1 d .
H17A H 0.1860 0.4582 1.6390 0.198 Uiso 1 1 calc R
H17B H 0.2341 0.4418 1.6565 0.198 Uiso 1 1 calc R
H17C H 0.1894 0.4158 1.6121 0.198 Uiso 1 1 calc R
C175 C 0.2127(5) 0.5046(5) 1.5789(7) 0.106(5) Uani 1 1 d .
H17D H 0.2458 0.5044 1.6045 0.158 Uiso 1 1 calc R
H17E H 0.2014 0.5217 1.5981 0.158 Uiso 1 1 calc R
H17F H 0.2022 0.5154 1.5384 0.158 Uiso 1 1 calc R
O181 O 0.1920(5) 0.4214(4) 1.3437(6) 0.166(5) Uiso 1 1 d D
C182 C 0.2065(10) 0.4041(12) 1.3139(15) 0.35(2) Uiso 1 1 d D
H182 H 0.2368 0.4090 1.3265 0.425 Uiso 1 1 calc R
N183 N 0.1813(7) 0.3797(7) 1.2663(10) 0.220(9) Uiso 1 1 d D
C184 C 0.1347(7) 0.3732(8) 1.2469(11) 0.209(11) Uiso 1 1 d D
H18A H 0.1318 0.3790 1.2811 0.314 Uiso 1 1 calc R
H18B H 0.1263 0.3449 1.2341 0.314 Uiso 1 1 calc R
H18C H 0.1148 0.3912 1.2126 0.314 Uiso 1 1 calc R
C185 C 0.1987(10) 0.3681(9) 1.2300(13) 0.279(16) Uiso 1 1 d D
H18D H 0.1758 0.3737 1.1868 0.419 Uiso 1 1 calc R
H18E H 0.2059 0.3391 1.2355 0.419 Uiso 1 1 calc R
H18F H 0.2260 0.3838 1.2433 0.419 Uiso 1 1 calc R
O191 O 0.3448(4) 0.6298(3) 1.3847(5) 0.103(3) Uani 1 1 d .
C192 C 0.3059(8) 0.6302(7) 1.3563(9) 0.141(8) Uani 1 1 d .
H192 H 0.2933 0.6249 1.3794 0.169 Uiso 1 1 calc R
N193 N 0.2763(6) 0.6364(5) 1.2991(7) 0.145(6) Uani 1 1 d .
C194 C 0.2878(8) 0.6465(8) 1.2584(9) 0.204(12) Uani 1 1 d .
H19A H 0.2716 0.6711 1.2360 0.305 Uiso 1 1 calc R
H19B H 0.2796 0.6241 1.2294 0.305 Uiso 1 1 calc R
H19C H 0.3204 0.6513 1.2809 0.305 Uiso 1 1 calc R
C195 C 0.2296(8) 0.6365(14) 1.2703(12) 0.37(3) Uani 1 1 d .
H19D H 0.2215 0.6187 1.2926 0.555 Uiso 1 1 calc R
H19E H 0.2151 0.6267 1.2282 0.555 Uiso 1 1 calc R
H19F H 0.2193 0.6642 1.2698 0.555 Uiso 1 1 calc R
O211 O 0.5440(4) 0.5934(3) 1.7444(5) 0.117(3) Uiso 1 1 d D
C212 C 0.5736(5) 0.6020(5) 1.7365(7) 0.123(6) Uiso 1 1 d D
H21A H 0.5941 0.6231 1.7607 0.148 Uiso 1 1 calc R
N213 N 0.5788(5) 0.5837(4) 1.6959(7) 0.139(5) Uiso 1 1 d D
C214 C 0.5552(6) 0.5458(5) 1.6664(8) 0.154(7) Uiso 1 1 d D
H21B H 0.5733 0.5227 1.6918 0.231 Uiso 1 1 calc R
H21C H 0.5507 0.5438 1.6262 0.231 Uiso 1 1 calc R
H21D H 0.5259 0.5456 1.6614 0.231 Uiso 1 1 calc R
C215 C 0.6135(9) 0.6013(9) 1.6909(14) 0.288(16) Uiso 1 1 d D
H21E H 0.6190 0.5838 1.6657 0.432 Uiso 1 1 calc R
H21F H 0.6413 0.6040 1.7318 0.432 Uiso 1 1 calc R
H21G H 0.6037 0.6282 1.6719 0.432 Uiso 1 1 calc R
O301 O 0.4332(4) 0.5584(3) 1.6024(5) 0.114(3) Uiso 1 1 d D
C302 C 0.4234(10) 0.5200(6) 1.5888(10) 0.239(13) Uiso 1 1 d D
H302 H 0.4080 0.5108 1.5476 0.287 Uiso 1 1 calc R
N303 N 0.4354(5) 0.4950(4) 1.6329(7) 0.134(5) Uiso 1 1 d D
C304 C 0.4256(6) 0.4547(5) 1.6434(7) 0.128(6) Uiso 1 1 d D
H30A H 0.3971 0.4453 1.6070 0.192 Uiso 1 1 calc R
H30B H 0.4230 0.4549 1.6786 0.192 Uiso 1 1 calc R
H30C H 0.4501 0.4363 1.6517 0.192 Uiso 1 1 calc R
C305 C 0.4639(16) 0.5181(11) 1.6905(12) 0.48(4) Uiso 1 1 d D
H30D H 0.4659 0.5034 1.7242 0.719 Uiso 1 1 calc R
H30E H 0.4505 0.5449 1.6863 0.719 Uiso 1 1 calc R
H30F H 0.4943 0.5214 1.6990 0.719 Uiso 1 1 calc R
O311 O 0.3703(7) 0.6299(6) 1.6025(9) 0.240(8) Uiso 1 1 d D
C312 C 0.3458(8) 0.6416(8) 1.6209(14) 0.242(13) Uiso 1 1 d D
H312 H 0.3664 0.6535 1.6598 0.290 Uiso 1 1 calc R
N313 N 0.3060(6) 0.6455(5) 1.6130(8) 0.160(6) Uiso 1 1 d D
C314 C 0.2952(10) 0.6881(6) 1.6151(14) 0.270(15) Uiso 1 1 d D
H31A H 0.3160 0.7057 1.6117 0.404 Uiso 1 1 calc R
H31B H 0.2984 0.6935 1.6539 0.404 Uiso 1 1 calc R
H31C H 0.2641 0.6937 1.5810 0.404 Uiso 1 1 calc R
C315 C 0.2721(8) 0.6187(7) 1.6080(12) 0.210(11) Uiso 1 1 d D
H31D H 0.2433 0.6236 1.5692 0.315 Uiso 1 1 calc R
H31E H 0.2688 0.6237 1.6420 0.315 Uiso 1 1 calc R
H31F H 0.2814 0.5904 1.6095 0.315 Uiso 1 1 calc R
O401 O 0.5000 0.6898(4) 1.7500 0.081(3) Uiso 1 2 d S
C402 C 0.5178(9) 0.7235(8) 1.7844(11) 0.081(7) Uiso 0.50 1 d P
H402 H 0.5398 0.7235 1.8273 0.098 Uiso 0.50 1 calc PR
N403 N 0.5000 0.7574(6) 1.7500 0.101(5) Uiso 1 2 d S
C404 C 0.5222(8) 0.7781(7) 1.7990(10) 0.199(10) Uiso 1 1 d .
H40A H 0.5381 0.7598 1.8342 0.298 Uiso 1 1 calc R
H40B H 0.5013 0.7953 1.8027 0.298 Uiso 1 1 calc R
H40C H 0.5441 0.7953 1.7977 0.298 Uiso 1 1 calc R
O411 O -0.1826(7) 0.1446(6) 0.8324(9) 0.241(5) Uiso 1 1 d D
C412 C -0.1677(10) 0.1184(8) 0.8783(12) 0.241(5) Uiso 1 1 d D
H412 H -0.1447 0.0996 0.8866 0.289 Uiso 1 1 calc R
N413 N -0.1841(8) 0.1179(7) 0.9129(10) 0.241(5) Uiso 1 1 d D
C414 C -0.1948(10) 0.1581(7) 0.9254(12) 0.241(5) Uiso 1 1 d D
H41A H -0.1808 0.1790 0.9147 0.361 Uiso 1 1 calc R
H41B H -0.1831 0.1603 0.9690 0.361 Uiso 1 1 calc R
H41C H -0.2276 0.1620 0.9010 0.361 Uiso 1 1 calc R
C415 C -0.1714(9) 0.0834(7) 0.9515(12) 0.241(5) Uiso 1 1 d D
H41D H -0.1963 0.0638 0.9331 0.361 Uiso 1 1 calc R
H41E H -0.1645 0.0918 0.9916 0.361 Uiso 1 1 calc R
H41F H -0.1447 0.0708 0.9564 0.361 Uiso 1 1 calc R

loop_
_atom_site_aniso_label
_atom_site_aniso_U_11
_atom_site_aniso_U_22
_atom_site_aniso_U_33
_atom_site_aniso_U_23
_atom_site_aniso_U_13
_atom_site_aniso_U_12
K1 0.084(2) 0.0639(17) 0.0823(18) 0.0104(14) 0.0558(16) 0.0150(14)
K2 0.0721(19) 0.0799(19) 0.0780(18) 0.0092(15) 0.0437(16) 0.0056(14)
Ti1 0.0671(14) 0.0485(11) 0.0552(12) 0.0045(9) 0.0419(11) 0.0140(9)
Ti2 0.0420(11) 0.0514(12) 0.0519(11) -0.0065(9) 0.0278(9) -0.0094(9)
N1 0.041(5) 0.045(5) 0.058(5) -0.009(4) 0.026(4) 0.000(4)
N2 0.047(5) 0.055(5) 0.045(5) 0.001(4) 0.027(4) -0.004(4)
O11 0.063(5) 0.050(4) 0.047(4) -0.006(3) 0.031(4) 0.009(3)
O12 0.069(5) 0.047(4) 0.050(4) -0.004(3) 0.035(4) 0.006(4)
C11 0.055(7) 0.047(6) 0.040(6) -0.001(5) 0.028(5) 0.004(5)
C12 0.068(7) 0.043(6) 0.047(6) -0.004(5) 0.037(6) 0.005(5)
C13 0.067(8) 0.056(7) 0.053(7) -0.011(6) 0.029(6) -0.004(6)
C14 0.059(8) 0.066(8) 0.052(7) -0.006(6) 0.019(6) 0.000(6)
C15 0.055(7) 0.052(7) 0.054(7) 0.003(6) 0.018(6) 0.008(5)
C16 0.059(7) 0.033(5) 0.052(6) 0.000(5) 0.036(6) 0.003(5)
C17 0.058(7) 0.048(7) 0.050(6) 0.006(5) 0.026(5) 0.001(6)
N18 0.051(6) 0.052(6) 0.062(6) -0.005(5) 0.024(5) 0.007(5)
C19 0.047(7) 0.042(6) 0.054(6) -0.008(5) 0.027(6) -0.003(5)
C20 0.041(6) 0.045(6) 0.043(6) 0.001(5) 0.022(5) 0.005(5)
C21 0.034(6) 0.040(6) 0.060(7) -0.001(5) 0.024(5) 0.006(5)
C22 0.050(7) 0.044(6) 0.058(7) -0.005(5) 0.038(6) -0.009(5)
C23 0.065(7) 0.037(6) 0.050(6) -0.005(5) 0.014(6) 0.013(5)
C24 0.072(8) 0.037(6) 0.061(7) -0.003(6) 0.020(7) 0.019(5)
O31 0.042(4) 0.065(5) 0.044(4) -0.004(3) 0.024(3) -0.010(3)
O32 0.043(4) 0.067(5) 0.043(4) -0.016(4) 0.020(3) -0.013(3)
C31 0.052(7) 0.049(6) 0.053(6) 0.008(5) 0.030(6) -0.001(5)
C32 0.032(6) 0.067(7) 0.055(7) -0.011(6) 0.021(5) -0.012(5)
C33 0.037(7) 0.090(9) 0.065(7) -0.011(6) 0.028(6) -0.017(6)
C34 0.048(8) 0.117(10) 0.056(7) -0.028(7) 0.032(6) -0.014(7)
C35 0.065(9) 0.103(10) 0.050(7) -0.015(7) 0.032(7) -0.012(7)
C36 0.043(7) 0.062(7) 0.048(6) -0.001(5) 0.024(6) -0.004(5)
C37 0.049(7) 0.052(6) 0.045(6) -0.001(5) 0.024(6) -0.002(5)
N38 0.063(7) 0.062(6) 0.051(6) -0.007(5) 0.030(5) -0.002(5)
C39 0.016(5) 0.059(7) 0.045(6) -0.010(5) 0.011(5) -0.001(4)
C40 0.049(7) 0.061(7) 0.047(6) 0.001(5) 0.030(6) 0.009(5)
C41 0.038(7) 0.060(7) 0.042(5) -0.008(5) 0.020(5) 0.004(5)
C42 0.033(6) 0.041(6) 0.047(6) -0.005(5) 0.020(5) -0.003(4)
C43 0.062(8) 0.074(8) 0.054(7) -0.008(6) 0.038(6) -0.002(6)
C44 0.033(7) 0.085(8) 0.045(6) -0.007(6) 0.018(5) 0.000(5)
O51 0.040(4) 0.046(4) 0.062(4) 0.000(3) 0.032(3) 0.006(3)
O52 0.045(4) 0.052(4) 0.062(4) 0.004(3) 0.034(4) 0.014(3)
C51 0.068(8) 0.038(6) 0.056(6) 0.007(5) 0.039(6) 0.014(6)
C52 0.051(7) 0.045(7) 0.059(6) 0.005(5) 0.035(6) 0.011(5)
C53 0.055(8) 0.049(7) 0.090(8) 0.001(6) 0.045(7) 0.008(6)
C54 0.083(10) 0.036(6) 0.090(9) 0.000(6) 0.049(8) 0.009(6)
C55 0.055(7) 0.042(7) 0.084(8) -0.004(6) 0.038(6) -0.006(5)
C56 0.032(6) 0.055(7) 0.056(6) 0.006(5) 0.026(5) 0.008(5)
C57 0.053(7) 0.044(6) 0.062(7) -0.003(5) 0.034(6) -0.002(5)
N58 0.056(6) 0.047(5) 0.070(6) -0.004(4) 0.044(5) 0.003(4)
C59 0.045(6) 0.045(6) 0.054(6) -0.004(5) 0.031(5) 0.001(5)
C60 0.054(7) 0.048(6) 0.046(6) -0.004(5) 0.029(5) -0.001(5)
C61 0.051(7) 0.048(7) 0.055(6) 0.000(5) 0.038(5) 0.000(5)
C62 0.046(7) 0.044(6) 0.055(6) -0.003(5) 0.034(5) 0.005(5)
C63 0.059(7) 0.043(6) 0.087(8) -0.004(6) 0.052(7) -0.004(5)
C64 0.060(7) 0.050(7) 0.100(9) 0.003(6) 0.060(7) -0.004(6)
O71 0.060(5) 0.055(4) 0.049(4) 0.002(3) 0.039(4) 0.008(4)
O72 0.076(5) 0.063(5) 0.056(4) 0.003(4) 0.048(4) 0.008(4)
C71 0.062(8) 0.044(6) 0.049(6) 0.013(5) 0.035(6) 0.014(5)
C72 0.056(7) 0.047(6) 0.051(6) 0.005(5) 0.034(6) 0.010(5)
C73 0.080(9) 0.068(8) 0.061(7) 0.005(6) 0.052(7) 0.010(7)
C74 0.075(9) 0.074(8) 0.073(8) -0.005(7) 0.055(7) 0.003(7)
C75 0.056(7) 0.068(8) 0.059(7) 0.002(6) 0.032(6) 0.007(6)
C76 0.068(8) 0.044(6) 0.062(7) 0.011(5) 0.045(7) 0.020(5)
C77 0.049(7) 0.059(7) 0.044(6) 0.013(5) 0.027(6) 0.013(5)
N78 0.060(6) 0.076(6) 0.050(5) 0.008(5) 0.038(5) 0.010(5)
C79 0.059(8) 0.063(7) 0.052(7) 0.010(6) 0.038(6) 0.003(6)
C80 0.066(8) 0.109(10) 0.044(6) -0.019(6) 0.030(6) -0.022(7)
C81 0.058(8) 0.100(9) 0.062(7) -0.006(7) 0.044(7) -0.010(7)
C82 0.041(6) 0.047(6) 0.042(6) -0.001(5) 0.023(5) 0.001(5)
C83 0.042(7) 0.068(7) 0.041(6) 0.003(5) 0.019(5) -0.007(5)
C84 0.046(7) 0.059(7) 0.054(7) 0.006(5) 0.030(6) -0.006(5)
O91 0.046(4) 0.046(4) 0.048(4) -0.008(3) 0.026(3) -0.005(3)
O92 0.046(4) 0.063(5) 0.057(4) -0.016(4) 0.028(4) -0.008(3)
C91 0.038(6) 0.050(6) 0.037(6) -0.012(5) 0.022(5) -0.010(5)
C92 0.045(6) 0.055(7) 0.053(7) 0.001(6) 0.030(6) -0.002(5)
C93 0.073(8) 0.068(8) 0.055(7) -0.016(6) 0.037(6) -0.018(6)
C94 0.100(10) 0.077(9) 0.048(7) -0.007(7) 0.036(7) -0.018(8)
C95 0.074(8) 0.060(7) 0.067(8) 0.004(6) 0.038(7) 0.003(6)
C96 0.050(7) 0.055(7) 0.034(6) -0.010(5) 0.022(5) -0.005(5)
C97 0.046(6) 0.055(7) 0.047(6) 0.005(5) 0.026(5) 0.011(5)
N98 0.055(6) 0.045(5) 0.044(5) 0.004(4) 0.024(4) 0.003(4)
C99 0.057(7) 0.042(6) 0.048(6) 0.001(5) 0.030(6) 0.001(5)
C100 0.056(7) 0.060(7) 0.043(6) 0.006(6) 0.031(5) 0.004(5)
C101 0.049(7) 0.047(6) 0.058(7) 0.004(6) 0.032(6) 0.006(5)
C102 0.053(7) 0.050(7) 0.036(6) 0.005(5) 0.025(5) -0.002(5)
C103 0.061(7) 0.053(7) 0.034(5) 0.001(5) 0.016(5) -0.012(5)
C104 0.061(7) 0.048(7) 0.054(7) 0.016(6) 0.025(6) 0.003(5)
O111 0.064(5) 0.040(4) 0.067(4) -0.008(3) 0.047(4) -0.010(3)
O112 0.071(5) 0.046(4) 0.069(5) -0.006(4) 0.049(4) -0.017(3)
C111 0.069(8) 0.040(6) 0.072(7) -0.002(6) 0.047(6) -0.016(5)
C112 0.084(9) 0.050(7) 0.074(8) -0.002(6) 0.058(7) -0.006(6)
C113 0.102(10) 0.049(7) 0.101(9) -0.007(7) 0.072(9) -0.025(7)
C114 0.151(13) 0.052(8) 0.114(11) -0.030(7) 0.105(11) -0.029(8)
C115 0.145(13) 0.056(8) 0.120(11) -0.011(7) 0.110(11) -0.014(8)
C116 0.089(9) 0.046(7) 0.089(8) -0.004(6) 0.072(8) -0.005(6)
C117 0.056(7) 0.056(7) 0.070(7) -0.001(6) 0.040(6) -0.009(5)
N118 0.066(6) 0.040(5) 0.074(6) 0.000(4) 0.050(5) -0.002(4)
C119 0.045(6) 0.062(7) 0.059(6) 0.008(5) 0.035(6) 0.000(5)
C120 0.052(7) 0.051(7) 0.061(7) -0.004(5) 0.034(6) -0.006(5)
C121 0.054(7) 0.061(7) 0.061(7) -0.004(6) 0.041(6) -0.002(6)
C122 0.055(7) 0.046(6) 0.045(6) -0.005(5) 0.029(5) -0.007(5)
C123 0.078(8) 0.046(6) 0.094(9) -0.001(6) 0.065(8) -0.001(6)
C124 0.071(8) 0.039(6) 0.111(9) 0.002(6) 0.076(8) -0.001(5)
K3 0.0703(19) 0.0722(18) 0.0736(17) -0.0003(14) 0.0232(15) -0.0252(14)
K4 0.089(2) 0.118(3) 0.0530(16) 0.0230(16) 0.0072(16) -0.0485(19)
O131 0.064(6) 0.090(6) 0.090(6) 0.018(5) 0.042(5) 0.022(5)
C132 0.070(10) 0.082(10) 0.089(10) 0.017(8) 0.039(8) 0.019(8)
N133 0.079(8) 0.076(7) 0.075(7) 0.012(6) 0.048(7) 0.008(6)
C134 0.102(11) 0.075(9) 0.084(9) 0.014(7) 0.059(9) 0.018(7)
C135 0.120(14) 0.115(13) 0.116(12) 0.010(10) 0.060(11) -0.025(11)
O141 0.106(9) 0.118(9) 0.092(7) -0.006(7) 0.038(6) -0.039(7)
C142 0.128(16) 0.109(14) 0.100(13) 0.005(12) 0.047(11) -0.009(12)
N143 0.195(16) 0.092(10) 0.096(10) 0.038(9) 0.063(11) 0.008(10)
C144 0.40(5) 0.26(3) 0.128(18) 0.033(19) 0.16(3) -0.08(3)
C145 0.18(2) 0.147(19) 0.151(18) 0.031(15) 0.050(16) 0.051(16)
O161 0.119(8) 0.076(6) 0.082(6) -0.008(5) 0.069(6) -0.002(6)
C162 0.137(15) 0.090(12) 0.074(10) -0.012(9) 0.070(10) 0.004(11)
N163 0.107(10) 0.077(8) 0.076(7) 0.000(6) 0.056(7) 0.004(7)
C164 0.159(16) 0.106(12) 0.106(11) -0.014(9) 0.098(12) -0.023(11)
C165 0.124(15) 0.123(14) 0.136(15) 0.025(12) 0.054(12) 0.029(12)
O171 0.082(7) 0.102(7) 0.087(7) 0.008(6) 0.038(6) 0.031(5)
C172 0.070(10) 0.158(17) 0.092(12) 0.001(13) 0.036(10) 0.052(10)
N173 0.079(8) 0.114(11) 0.095(9) 0.011(8) 0.057(7) 0.021(7)
C174 0.145(16) 0.150(16) 0.144(15) 0.008(13) 0.108(14) 0.005(13)
C175 0.108(12) 0.086(11) 0.142(14) -0.016(10) 0.081(11) 0.006(9)
O191 0.128(9) 0.082(7) 0.087(7) -0.006(6) 0.051(7) -0.019(7)
C192 0.129(18) 0.19(2) 0.090(14) 0.058(14) 0.052(14) 0.015(16)
N193 0.152(16) 0.164(14) 0.099(11) 0.033(10) 0.057(12) 0.000(11)
C194 0.23(3) 0.25(3) 0.117(16) 0.023(17) 0.087(18) -0.08(2)
C195 0.085(18) 0.85(10) 0.17(2) 0.21(4) 0.065(17) 0.08(3)

loop_
_atom_type_symbol
_atom_type_description
_atom_type_scat_dispersion_real
_atom_type_scat_dispersion_imag
_atom_type_scat_source
C C 0.0033 0.0016 'International Tables Vol C Tables 4.2.6.8 and 6.1.1.4'
H H 0.0000 0.0000 'International Tables Vol C Tables 4.2.6.8 and 6.1.1.4'
N N 0.0061 0.0033 'International Tables Vol C Tables 4.2.6.8 and 6.1.1.4'
O O 0.0106 0.0060 'International Tables Vol C Tables 4.2.6.8 and 6.1.1.4'
K K 0.2009 0.2494 'International Tables Vol C Tables 4.2.6.8 and 6.1.1.4'
Ti Ti 0.2776 0.4457 'International Tables Vol C Tables 4.2.6.8 and 6.1.1.4'

loop_
_geom_angle_atom_site_label_1
_geom_angle_atom_site_label_2
_geom_angle_atom_site_label_3
_geom_angle
_geom_angle_site_symmetry_1
_geom_angle_site_symmetry_3
O131 K1 O141 117.4(3) . .
O131 K1 O151 113.4(4) . .
O141 K1 O151 120.0(4) . .
O131 K1 O71 83.6(2) . .
O141 K1 O71 82.2(3) . .
O151 K1 O71 133.9(4) . .
O131 K1 O111 137.0(2) . 2_557
O141 K1 O111 79.1(3) . 2_557
O151 K1 O111 85.1(4) . 2_557
O71 K1 O111 58.3(2) . 2_557
O131 K1 O11 88.0(2) . .
O141 K1 O11 130.3(3) . .
O151 K1 O11 79.6(3) . .
O71 K1 O11 57.52(18) . .
O111 K1 O11 56.15(18) 2_557 .
O131 K1 C152 122.8(4) . .
O141 K1 C152 118.4(4) . .
O151 K1 C152 19.7(4) . .
O71 K1 C152 115.0(4) . .
O111 K1 C152 66.3(4) 2_557 .
O11 K1 C152 64.9(4) . .
O131 K1 Ti1 103.3(2) . .
O141 K1 Ti1 97.0(3) . .
O151 K1 Ti1 100.5(3) . .
O71 K1 Ti1 33.68(14) . .
O111 K1 Ti1 33.77(13) 2_557 .
O11 K1 Ti1 33.46(13) . .
C152 K1 Ti1 81.4(3) . .
O181 K2 O171 106.3(4) . .
O181 K2 O161 104.2(4) . .
O171 K2 O161 106.3(3) . .
O181 K2 O31 94.9(4) . .
O171 K2 O31 144.9(3) . .
O161 K2 O31 94.8(3) . .
O181 K2 O91 102.8(4) . .
O171 K2 O91 87.9(3) . .
O161 K2 O91 144.3(3) . .
O31 K2 O91 59.88(19) . .
O181 K2 O51 152.6(4) . 2_557
O171 K2 O51 93.9(3) . 2_557
O161 K2 O51 87.1(2) . 2_557
O31 K2 O51 58.84(19) . 2_557
O91 K2 O51 58.93(19) . 2_557
O181 K2 Ti2 119.0(3) . .
O171 K2 Ti2 110.1(2) . .
O161 K2 Ti2 110.1(2) . .
O31 K2 Ti2 35.03(13) . .
O91 K2 Ti2 34.92(14) . .
O51 K2 Ti2 34.42(13) 2_557 .
O12 Ti1 O11 80.6(3) . .
O12 Ti1 O112 94.2(3) . 2_557
O11 Ti1 O112 165.3(3) . 2_557
O12 Ti1 O72 90.5(3) . .
O11 Ti1 O72 103.0(3) . .
O112 Ti1 O72 90.8(3) 2_557 .
O12 Ti1 O111 103.7(3) . 2_557
O11 Ti1 O111 87.8(3) . 2_557
O112 Ti1 O111 80.0(3) 2_557 2_557
O72 Ti1 O111 163.6(3) . 2_557
O12 Ti1 O71 163.2(3) . .
O11 Ti1 O71 88.3(3) . .
O112 Ti1 O71 99.5(3) 2_557 .
O72 Ti1 O71 79.6(3) . .
O111 Ti1 O71 88.4(3) 2_557 .
O12 Ti1 K1 127.9(2) . .
O11 Ti1 K1 55.15(19) . .
O112 Ti1 K1 121.2(2) 2_557 .
O72 Ti1 K1 122.6(2) . .
O111 Ti1 K1 54.1(2) 2_557 .
O71 Ti1 K1 51.14(19) . .
O12 Ti1 K4 55.7(2) . 4_547
O11 Ti1 K4 123.5(2) . 4_547
O112 Ti1 K4 62.0(2) 2_557 4_547
O72 Ti1 K4 50.4(2) . 4_547
O111 Ti1 K4 132.5(2) 2_557 4_547
O71 Ti1 K4 123.4(2) . 4_547
K1 Ti1 K4 173.03(10) . 4_547
O12 Ti1 K3 113.2(2) . 4_547
O11 Ti1 K3 150.4(2) . 4_547
O112 Ti1 K3 44.1(2) 2_557 4_547
O72 Ti1 K3 53.1(2) . 4_547
O111 Ti1 K3 112.4(2) 2_557 4_547
O71 Ti1 K3 71.58(19) . 4_547
K1 Ti1 K3 118.90(8) . 4_547
K4 Ti1 K3 58.27(6) 4_547 4_547
O32 Ti2 O92 95.9(3) . .
O32 Ti2 O51 161.7(3) . 2_557
O92 Ti2 O51 100.4(3) . 2_557
O32 Ti2 O52 90.7(3) . 2_557
O92 Ti2 O52 93.3(3) . 2_557
O51 Ti2 O52 80.2(3) 2_557 2_557
O32 Ti2 O91 104.0(3) . .
O92 Ti2 O91 78.7(3) . .
O51 Ti2 O91 87.4(3) 2_557 .
O52 Ti2 O91 163.9(3) 2_557 .
O32 Ti2 O31 79.4(3) . .
O92 Ti2 O31 163.5(3) . .
O51 Ti2 O31 87.0(3) 2_557 .
O52 Ti2 O31 102.5(3) 2_557 .
O91 Ti2 O31 87.0(3) . .
O32 Ti2 K2 122.9(2) . .
O92 Ti2 K2 121.4(2) . .
O51 Ti2 K2 53.77(19) 2_557 .
O52 Ti2 K2 124.4(2) 2_557 .
O91 Ti2 K2 52.32(19) . .
O31 Ti2 K2 52.20(19) . .
O32 Ti2 K3 46.8(2) . .
O92 Ti2 K3 74.7(2) . .
O51 Ti2 K3 130.7(2) 2_557 .
O52 Ti2 K3 51.9(2) 2_557 .
O91 Ti2 K3 136.5(2) . .
O31 Ti2 K3 111.47(19) . .
K2 Ti2 K3 163.56(8) . .
C42 N1 C62 119.6(8) . .
C42 N1 C22 120.0(8) . .
C62 N1 C22 120.4(8) . .
C82 N2 C102 118.6(8) . .
C82 N2 C122 121.6(8) . .
C102 N2 C122 119.0(7) . .
C11 O11 Ti1 115.1(5) . .
C11 O11 K1 139.3(5) . .
Ti1 O11 K1 91.4(2) . .
C12 O12 Ti1 115.6(5) . .
C12 O12 K4 134.6(5) . 4_547
Ti1 O12 K4 92.3(3) . 4_547
O11 C11 C16 124.4(8) . .
O11 C11 C12 114.2(8) . .
C16 C11 C12 121.4(9) . .
O12 C12 C13 126.1(9) . .
O12 C12 C11 114.3(8) . .
C13 C12 C11 119.5(9) . .
C14 C13 C12 118.5(10) . .
C15 C14 C13 122.4(10) . .
C14 C15 C16 120.5(10) . .
C11 C16 C15 117.7(9) . .
C11 C16 C17 117.7(9) . .
C15 C16 C17 124.5(9) . .
N18 C17 C16 126.4(10) . .
C17 N18 C19 117.2(9) . .
C24 C19 C20 117.4(9) . .
C24 C19 N18 124.7(9) . .
C20 C19 N18 117.9(9) . .
C21 C20 C19 121.2(9) . .
C20 C21 C22 120.9(9) . .
C21 C22 C23 117.8(9) . .
C21 C22 N1 122.7(9) . .
C23 C22 N1 119.4(9) . .
C24 C23 C22 121.4(10) . .
C23 C24 C19 120.9(9) . .
C31 O31 Ti2 115.1(6) . .
C31 O31 K2 135.6(6) . .
Ti2 O31 K2 92.8(2) . .
C32 O32 Ti2 116.1(6) . .
C32 O32 K3 122.9(6) . .
Ti2 O32 K3 102.6(3) . .
O31 C31 C36 124.2(9) . .
O31 C31 C32 113.3(9) . .
C36 C31 C32 122.5(10) . .
O32 C32 C31 115.9(9) . .
O32 C32 C33 127.0(9) . .
C31 C32 C33 117.1(10) . .
C34 C33 C32 121.6(10) . .
C33 C34 C35 119.6(10) . .
C34 C35 C36 121.0(10) . .
C31 C36 C35 118.2(10) . .
C31 C36 C37 117.9(9) . .
C35 C36 C37 123.9(10) . .
N38 C37 C36 125.9(10) . .
C37 N38 C39 119.2(9) . .
C44 C39 N38 124.7(9) . .
C44 C39 C40 119.3(9) . .
N38 C39 C40 116.0(8) . .
C41 C40 C39 120.2(9) . .
C42 C41 C40 119.8(9) . .
C41 C42 C43 119.0(9) . .
C41 C42 N1 120.8(8) . .
C43 C42 N1 120.2(9) . .
C44 C43 C42 121.0(10) . .
C39 C44 C43 120.5(9) . .
C51 O51 Ti2 115.0(6) . 2_557
C51 O51 K2 132.2(6) . 2_557
Ti2 O51 K2 91.8(2) 2_557 2_557
C52 O52 Ti2 115.3(5) . 2_557
C52 O52 K3 147.4(6) . 2_557
Ti2 O52 K3 96.7(3) 2_557 2_557
O51 C51 C52 114.3(9) . .
O51 C51 C56 125.6(9) . .
C52 C51 C56 120.1(10) . .
O52 C52 C53 124.5(9) . .
O52 C52 C51 114.5(9) . .
C53 C52 C51 121.0(10) . .
C52 C53 C54 117.8(10) . .
C55 C54 C53 122.1(10) . .
C54 C55 C56 120.6(10) . .
C55 C56 C51 118.4(9) . .
C55 C56 C57 124.9(10) . .
C51 C56 C57 116.6(9) . .
N58 C57 C56 124.8(10) . .
C57 N58 C59 117.4(9) . .
C60 C59 C64 117.4(9) . .
C60 C59 N58 116.9(9) . .
C64 C59 N58 125.7(9) . .
C59 C60 C61 120.8(9) . .
C62 C61 C60 120.8(9) . .
C61 C62 C63 118.6(9) . .
C61 C62 N1 121.0(9) . .
C63 C62 N1 120.5(9) . .
C64 C63 C62 121.5(9) . .
C63 C64 C59 120.8(10) . .
C71 O71 Ti1 114.1(6) . .
C71 O71 K1 131.0(6) . .
Ti1 O71 K1 95.2(3) . .
C72 O72 Ti1 114.0(6) . .
C72 O72 K4 144.1(6) . 4_547
Ti1 O72 K4 97.0(3) . 4_547
C72 O72 K3 83.0(5) . 4_547
Ti1 O72 K3 96.3(2) . 4_547
K4 O72 K3 75.93(18) 4_547 4_547
O71 C71 C72 116.1(10) . .
O71 C71 C76 123.2(9) . .
C72 C71 C76 120.7(10) . .
O71 C71 K3 88.0(5) . 4_547
C72 C71 K3 65.7(6) . 4_547
C76 C71 K3 114.9(6) . 4_547
O72 C72 C71 114.8(10) . .
O72 C72 C73 123.7(9) . .
C71 C72 C73 121.5(11) . .
O72 C72 K3 72.7(5) . 4_547
C71 C72 K3 91.3(6) . 4_547
C73 C72 K3 104.1(7) . 4_547
C72 C73 C74 118.4(10) . .
C73 C74 C75 120.8(11) . .
C76 C75 C74 120.2(11) . .
C75 C76 C71 118.3(9) . .
C75 C76 C77 123.3(11) . .
C71 C76 C77 118.4(10) . .
N78 C77 C76 123.5(10) . .
C77 N78 C79 118.5(9) . .
C84 C79 C80 118.4(9) . .
C84 C79 N78 118.0(10) . .
C80 C79 N78 123.6(10) . .
C79 C80 C81 120.3(10) . .
C82 C81 C80 120.6(10) . .
C83 C82 C81 116.5(9) . .
C83 C82 N2 123.0(9) . .
C81 C82 N2 120.4(9) . .
C82 C83 C84 123.1(9) . .
C79 C84 C83 121.0(10) . .
C91 O91 Ti2 116.1(5) . .
C91 O91 K2 129.6(5) . .
Ti2 O91 K2 92.8(2) . .
C92 O92 Ti2 116.8(6) . .
O91 C91 C96 126.2(8) . .
O91 C91 C92 114.7(9) . .
C96 C91 C92 119.1(8) . .
C93 C92 O92 124.6(10) . .
C93 C92 C91 122.8(10) . .
O92 C92 C91 112.6(8) . .
C92 C93 C94 118.3(10) . .
C93 C94 C95 120.2(10) . .
C96 C95 C94 120.5(11) . .
C95 C96 C91 119.0(9) . .
C95 C96 C97 120.7(10) . .
C91 C96 C97 120.2(8) . .
N98 C97 C96 125.8(9) . .
C97 N98 C99 118.8(8) . .
C104 C99 C100 117.3(9) . .
C104 C99 N98 124.9(9) . .
C100 C99 N98 117.8(8) . .
C101 C100 C99 121.6(9) . .
C100 C101 C102 119.5(9) . .
C103 C102 C101 118.5(9) . .
C103 C102 N2 121.1(8) . .
C101 C102 N2 120.4(9) . .
C104 C103 C102 121.3(9) . .
C103 C104 C99 121.3(9) . .
C111 O111 Ti1 114.6(6) . 2_557
C111 O111 K1 127.9(6) . 2_557
Ti1 O111 K1 92.1(2) 2_557 2_557
C112 O112 Ti1 114.8(6) . 2_557
C112 O112 K3 115.4(6) . 3_445
Ti1 O112 K3 106.6(3) 2_557 3_445
C112 O112 K4 151.3(6) . 3_445
Ti1 O112 K4 85.4(2) 2_557 3_445
K3 O112 K4 74.31(17) 3_445 3_445
O111 C111 C112 115.2(9) . .
O111 C111 C116 123.7(9) . .
C112 C111 C116 120.9(10) . .
O112 C112 C113 126.2(10) . .
O112 C112 C111 114.5(9) . .
C113 C112 C111 119.3(10) . .
C114 C113 C112 120.2(11) . .
C115 C114 C113 120.4(11) . .
C114 C115 C116 121.7(11) . .
C115 C116 C111 117.2(10) . .
C115 C116 C117 125.1(10) . .
C111 C116 C117 117.6(9) . .
N118 C117 C116 122.2(10) . .
C117 N118 C119 115.3(9) . .
C120 C119 C124 118.8(9) . .
C120 C119 N118 117.0(9) . .
C124 C119 N118 124.1(9) . .
C121 C120 C119 121.1(10) . .
C120 C121 C122 120.4(9) . .
C121 C122 C123 118.0(9) . .
C121 C122 N2 121.1(9) . .
C123 C122 N2 120.7(9) . .
C124 C123 C122 121.3(10) . .
C123 C124 C119 120.2(9) . .
O191 K3 O32 83.4(3) . .
O191 K3 O112 98.6(3) . 3
O32 K3 O112 124.3(2) . 3
O191 K3 O311 143.8(5) . .
O32 K3 O311 103.7(5) . .
O112 K3 O311 105.7(4) 3 .
O191 K3 O301 145.4(3) . .
O32 K3 O301 77.7(3) . .
O112 K3 O301 70.0(3) 3 .
O311 K3 O301 69.7(5) . .
O191 K3 O52 84.4(3) . 2_557
O32 K3 O52 57.77(19) . 2_557
O112 K3 O52 176.4(2) 3 2_557
O311 K3 O52 70.7(4) . 2_557
O301 K3 O52 108.6(3) . 2_557
O191 K3 O72 105.2(3) . 4_557
O32 K3 O72 171.4(2) . 4_557
O112 K3 O72 56.4(2) 3 4_557
O311 K3 O72 68.8(4) . 4_557
O301 K3 O72 95.4(3) . 4_557
O52 K3 O72 121.0(2) 2_557 4_557
O191 K3 C72 87.2(3) . 4_557
O32 K3 C72 159.8(3) . 4_557
O112 K3 C72 74.7(2) 3 4_557
O311 K3 C72 74.1(5) . 4_557
O301 K3 C72 118.7(3) . 4_557
O52 K3 C72 103.6(3) 2_557 4_557
O72 K3 C72 24.4(2) 4_557 4_557
O191 K3 C192 18.9(4) . .
O32 K3 C192 75.0(4) . .
O112 K3 C192 117.4(4) 3 .
O311 K3 C192 128.4(6) . .
O301 K3 C192 150.2(5) . .
O52 K3 C192 65.6(4) 2_557 .
O72 K3 C192 112.8(4) 4_557 .
C72 K3 C192 90.6(4) 4_557 .
O191 K3 C71 66.1(3) . 4_557
O32 K3 C71 148.3(2) . 4_557
O112 K3 C71 71.0(2) 3 4_557
O311 K3 C71 96.8(5) . 4_557
O301 K3 C71 132.8(3) . 4_557
O52 K3 C71 108.7(2) 2_557 4_557
O72 K3 C71 39.7(2) 4_557 4_557
C72 K3 C71 23.0(2) 4_557 4_557
C192 K3 C71 73.4(4) . 4_557
O191 K3 K4 150.8(2) . .
O32 K3 K4 123.41(17) . .
O112 K3 K4 58.11(15) 3 .
O311 K3 K4 48.3(4) . .
O301 K3 K4 48.4(2) . .
O52 K3 K4 118.43(16) 2_557 .
O72 K3 K4 48.58(14) 4_557 .
C72 K3 K4 70.6(2) 4_557 .
C192 K3 K4 161.1(4) . .
C71 K3 K4 88.23(18) 4_557 .
O191 K3 Ti2 94.8(2) . .
O32 K3 Ti2 30.61(14) . .
O112 K3 Ti2 149.31(17) 3 .
O311 K3 Ti2 77.7(4) . .
O301 K3 Ti2 83.4(2) . .
O52 K3 Ti2 31.39(13) 2_557 .
O72 K3 Ti2 144.45(16) 4_557 .
C72 K3 Ti2 133.7(2) 4_557 .
C192 K3 Ti2 79.1(4) . .
C71 K3 Ti2 139.5(2) 4_557 .
K4 K3 Ti2 114.20(9) . .
O401 K4 O211 83.0(3) . .
O401 K4 O311 112.4(4) . .
O211 K4 O311 149.8(5) . .
O401 K4 O301 167.3(3) . .
O211 K4 O301 87.8(3) . .
O311 K4 O301 72.2(5) . .
O401 K4 O211 81.9(3) . 2_658
O211 K4 O211 73.8(4) . 2_658
O311 K4 O211 82.5(5) . 2_658
O301 K4 O211 87.2(3) . 2_658
O401 K4 O72 88.5(2) . 4_557
O211 K4 O72 134.1(3) . 4_557
O311 K4 O72 74.1(5) . 4_557
O301 K4 O72 104.1(3) . 4_557
O211 K4 O72 149.2(3) 2_658 4_557
O401 K4 O12 70.69(16) . 4_557
O211 K4 O12 78.2(3) . 4_557
O311 K4 O12 130.7(5) . 4_557
O301 K4 O12 115.9(3) . 4_557
O211 K4 O12 142.8(3) 2_658 4_557
O72 K4 O12 56.6(2) 4_557 4_557
O401 K4 O112 124.16(18) . 3
O211 K4 O112 94.3(3) . 3
O311 K4 O112 97.4(4) . 3
O301 K4 O112 65.1(2) . 3
O211 K4 O112 150.5(3) 2_658 3
O72 K4 O112 54.79(18) 4_557 3
O12 K4 O112 54.40(17) 4_557 3
O401 K4 C402 23.9(4) . 2_658
O211 K4 C402 102.9(5) . 2_658
O311 K4 C402 99.5(6) . 2_658
O301 K4 C402 168.4(5) . 2_658
O211 K4 C402 100.1(5) 2_658 2_658
O72 K4 C402 65.1(5) 4_557 2_658
O12 K4 C402 62.9(5) 4_557 2_658
O112 K4 C402 109.0(5) 3 2_658
O401 K4 C212 82.3(3) . .
O211 K4 C212 18.8(3) . .
O311 K4 C212 163.4(5) . .
O301 K4 C212 91.8(4) . .
O211 K4 C212 92.4(4) 2_658 .
O72 K4 C212 115.4(3) 4_557 .
O12 K4 C212 60.1(3) 4_557 .
O112 K4 C212 79.3(3) 3 .
C402 K4 C212 96.9(5) 2_658 .
O401 K4 Ti1 93.57(16) . 4_557
O211 K4 Ti1 103.0(3) . 4_557
O311 K4 Ti1 101.8(4) . 4_557
O301 K4 Ti1 97.0(2) . 4_557
O211 K4 Ti1 174.7(2) 2_658 4_557
O72 K4 Ti1 32.55(15) 4_557 4_557
O12 K4 Ti1 32.00(13) 4_557 4_557
O112 K4 Ti1 32.63(12) 3 4_557
C402 K4 Ti1 76.3(4) 2_658 4_557
C212 K4 Ti1 84.3(3) . 4_557
O401 K4 K3 141.8(2) . .
O211 K4 K3 130.1(3) . .
O311 K4 K3 50.3(4) . .
O301 K4 K3 50.5(2) . .
O211 K4 K3 121.4(2) 2_658 .
O72 K4 K3 55.49(15) 4_557 .
O12 K4 K3 95.34(15) 4_557 .
O112 K4 K3 47.59(14) 3 .
C402 K4 K3 118.0(5) 2_658 .
C212 K4 K3 122.3(3) . .
Ti1 K4 K3 63.86(7) 4_557 .
C132 O131 K1 161.7(8) . .
O131 C132 N133 126.1(12) . .
C132 N133 C134 122.2(10) . .
C132 N133 C135 121.6(11) . .
C134 N133 C135 116.0(10) . .
C142 O141 K1 126.2(12) . .
N143 C142 O141 123(2) . .
C142 N143 C144 120(2) . .
C142 N143 C145 114.2(19) . .
C144 N143 C145 126.1(18) . .
C152 O151 K1 116.0(13) . .
O151 C152 N153 126.6(19) . .
O151 C152 K1 44.3(10) . .
N153 C152 K1 163.3(17) . .
C152 N153 C155 116.1(18) . .
C152 N153 C154 121.7(18) . .
C155 N153 C154 121.8(19) . .
C162 O161 K2 162.0(8) . .
N163 C162 O161 126.3(16) . .
C162 N163 C164 119.5(14) . .
C162 N163 C165 121.9(15) . .
C164 N163 C165 118.0(13) . .
C172 O171 K2 161.9(10) . .
O171 C172 N173 127(2) . .
C172 N173 C174 119.7(17) . .
C172 N173 C175 119.7(15) . .
C174 N173 C175 120.3(15) . .
C182 O181 K2 148.1(19) . .
O181 C182 N183 124(2) . .
C182 N183 C185 117.8(19) . .
C182 N183 C184 117.4(17) . .
C185 N183 C184 123.5(19) . .
C192 O191 K3 111.3(12) . .
O191 C192 N193 132(2) . .
O191 C192 K3 49.8(10) . .
N193 C192 K3 178.1(17) . .
C192 N193 C194 123(2) . .
C192 N193 C195 126(2) . .
C194 N193 C195 110.9(17) . .
C212 O211 K4 114.9(10) . .
C212 O211 K4 122.5(10) . 2_658
K4 O211 K4 83.3(3) . 2_658
O211 C212 N213 123.7(15) . .
O211 C212 K4 46.3(8) . .
N213 C212 K4 109.0(11) . .
C212 N213 C215 113.7(16) . .
C212 N213 C214 121.3(14) . .
C215 N213 C214 124.5(16) . .
C302 O301 K4 162.4(12) . .
C302 O301 K3 114.9(12) . .
K4 O301 K3 81.2(3) . .
N303 C302 O301 117.8(18) . .
C302 N303 C304 140.3(16) . .
C302 N303 C305 106.8(16) . .
C304 N303 C305 112.4(16) . .
C312 O311 K4 127.7(19) . .
C312 O311 K3 149(2) . .
K4 O311 K3 81.4(5) . .
O311 C312 N313 151(3) . .
C312 N313 C315 136.6(19) . .
C312 N313 C314 111.7(17) . .
C315 N313 C314 111.5(16) . .
C402 O401 C402 69(2) . 2_658
C402 O401 K4 170.3(12) . .
C402 O401 K4 102.5(11) 2_658 .
C402 O401 K4 102.5(11) . 2_658
C402 O401 K4 170.3(11) 2_658 2_658
K4 O401 K4 86.4(4) . 2_658
O401 C402 N403 111(2) . .
C404 N403 C404 115(3) . 2_658
C404 N403 C402 157(2) . 2_658
C404 N403 C402 88.2(15) 2_658 2_658
C404 N403 C402 88.2(15) . .
C404 N403 C402 157(2) 2_658 .
C402 N403 C402 69(2) 2_658 .
N413 C412 O411 122(2) . .
C412 N413 C415 114.4(19) . .
C412 N413 C414 114.2(19) . .
C415 N413 C414 126(2) . .

loop_
_geom_bond_atom_site_label_1
_geom_bond_atom_site_label_2
_geom_bond_distance
_geom_bond_site_symmetry_2
K1 O131 2.566(10) .
K1 O141 2.660(12) .
K1 O151 2.704(15) .
K1 O71 2.770(7) .
K1 O111 2.871(7) 2_557
K1 O11 2.908(7) .
K1 C152 3.48(2) .
K1 Ti1 3.542(3) .
K2 O181 2.477(15) .
K2 O171 2.525(12) .
K2 O161 2.530(11) .
K2 O31 2.726(7) .
K2 O91 2.730(7) .
K2 O51 2.781(7) 2_557
K2 Ti2 3.446(3) .
Ti1 O12 1.926(6) .
Ti1 O11 1.954(6) .
Ti1 O112 1.964(6) 2_557
Ti1 O72 1.968(7) .
Ti1 O111 1.970(6) 2_557
Ti1 O71 1.972(7) .
Ti1 K4 3.630(3) 4_547
Ti1 K3 3.849(3) 4_547
Ti2 O32 1.940(7) .
Ti2 O92 1.943(7) .
Ti2 O51 1.948(6) 2_557
Ti2 O52 1.950(7) 2_557
Ti2 O91 1.975(6) .
Ti2 O31 1.980(6) .
Ti2 K3 3.718(3) .
N1 C42 1.410(12) .
N1 C62 1.417(12) .
N1 C22 1.426(12) .
N2 C82 1.395(11) .
N2 C102 1.416(12) .
N2 C122 1.431(12) .
O11 C11 1.354(11) .
O12 C12 1.365(11) .
O12 K4 3.003(7) 4_547
C11 C16 1.391(13) .
C11 C12 1.392(13) .
C12 C13 1.383(13) .
C13 C14 1.381(15) .
C14 C15 1.351(14) .
C15 C16 1.393(13) .
C16 C17 1.474(13) .
C17 N18 1.257(12) .
N18 C19 1.427(12) .
C19 C24 1.386(14) .
C19 C20 1.406(13) .
C20 C21 1.370(12) .
C21 C22 1.371(13) .
C22 C23 1.406(13) .
C23 C24 1.360(13) .
O31 C31 1.343(11) .
O32 C32 1.317(11) .
O32 K3 2.775(7) .
C31 C36 1.396(13) .
C31 C32 1.398(14) .
C32 C33 1.417(14) .
C33 C34 1.385(14) .
C34 C35 1.387(15) .
C35 C36 1.404(14) .
C36 C37 1.440(14) .
C37 N38 1.268(12) .
N38 C39 1.406(12) .
C39 C44 1.341(13) .
C39 C40 1.409(13) .
C40 C41 1.383(13) .
C41 C42 1.376(12) .
C42 C43 1.386(13) .
C43 C44 1.383(14) .
O51 C51 1.340(11) .
O51 Ti2 1.948(6) 2_557
O51 K2 2.781(7) 2_557
O52 C52 1.332(11) .
O52 Ti2 1.950(7) 2_557
O52 K3 2.945(7) 2_557
C51 C52 1.408(13) .
C51 C56 1.413(14) .
C52 C53 1.387(14) .
C53 C54 1.397(15) .
C54 C55 1.381(15) .
C55 C56 1.387(13) .
C56 C57 1.430(13) .
C57 N58 1.275(12) .
N58 C59 1.423(12) .
C59 C60 1.374(13) .
C59 C64 1.412(14) .
C60 C61 1.408(13) .
C61 C62 1.368(13) .
C62 C63 1.374(13) .
C63 C64 1.371(14) .
O71 C71 1.321(12) .
O72 C72 1.338(12) .
O72 K4 2.819(8) 4_547
O72 K3 3.098(7) 4_547
C71 C72 1.380(13) .
C71 C76 1.415(14) .
C71 K3 3.533(10) 4_547
C72 C73 1.382(14) .
C72 K3 3.220(10) 4_547
C73 C74 1.401(15) .
C74 C75 1.403(14) .
C75 C76 1.392(14) .
C76 C77 1.459(13) .
C77 N78 1.268(12) .
N78 C79 1.431(12) .
C79 C84 1.365(14) .
C79 C80 1.370(14) .
C80 C81 1.415(14) .
C81 C82 1.393(13) .
C82 C83 1.361(13) .
C83 C84 1.369(13) .
O91 C91 1.332(10) .
O92 C92 1.367(11) .
C91 C96 1.387(13) .
C91 C92 1.403(13) .
C92 C93 1.348(14) .
C93 C94 1.386(15) .
C94 C95 1.415(15) .
C95 C96 1.374(14) .
C96 C97 1.449(13) .
C97 N98 1.254(12) .
N98 C99 1.426(12) .
C99 C104 1.383(13) .
C99 C100 1.405(13) .
C100 C101 1.390(13) .
C101 C102 1.401(13) .
C102 C103 1.383(13) .
C103 C104 1.380(13) .
O111 C111 1.353(11) .
O111 Ti1 1.970(6) 2_557
O111 K1 2.871(7) 2_557
O112 C112 1.361(12) .
O112 Ti1 1.964(6) 2_557
O112 K3 2.796(7) 3_445
O112 K4 3.216(7) 3_445
C111 C112 1.389(14) .
C111 C116 1.406(14) .
C112 C113 1.387(15) .
C113 C114 1.373(15) .
C114 C115 1.360(16) .
C115 C116 1.398(15) .
C116 C117 1.471(14) .
C117 N118 1.294(12) .
N118 C119 1.450(12) .
C119 C120 1.378(13) .
C119 C124 1.401(14) .
C120 C121 1.376(13) .
C121 C122 1.396(13) .
C122 C123 1.401(14) .
C123 C124 1.362(13) .
K3 O191 2.711(11) .
K3 O112 2.796(7) 3
K3 O311 2.839(19) .
K3 O301 2.846(10) .
K3 O52 2.945(7) 2_557
K3 O72 3.098(7) 4_557
K3 C72 3.220(10) 4_557
K3 C192 3.31(2) .
K3 C71 3.533(10) 4_557
K3 K4 3.646(4) .
K4 O401 2.674(9) .
K4 O211 2.725(11) .
K4 O311 2.75(2) .
K4 O301 2.759(11) .
K4 O211 2.779(11) 2_658
K4 O72 2.819(8) 4_557
K4 O12 3.003(7) 4_557
K4 O112 3.216(7) 3
K4 C402 3.24(3) 2_658
K4 C212 3.420(16) .
K4 Ti1 3.630(3) 4_557
O131 C132 1.245(12) .
C132 N133 1.292(12) .
N133 C134 1.435(12) .
N133 C135 1.462(13) .
O141 C142 1.310(19) .
C142 N143 1.30(2) .
N143 C144 1.41(3) .
N143 C145 1.48(2) .
O151 C152 1.303(14) .
C152 N153 1.318(15) .
N153 C155 1.455(16) .
N153 C154 1.459(15) .
O161 C162 1.268(17) .
C162 N163 1.247(17) .
N163 C164 1.445(17) .
N163 C165 1.470(18) .
O171 C172 1.214(18) .
C172 N173 1.298(18) .
N173 C174 1.414(17) .
N173 C175 1.443(17) .
O181 C182 1.286(17) .
C182 N183 1.328(17) .
N183 C185 1.447(16) .
N183 C184 1.455(15) .
O191 C192 1.15(2) .
C192 N193 1.28(2) .
N193 C194 1.38(2) .
N193 C195 1.39(2) .
O211 C212 1.217(13) .
O211 K4 2.779(11) 2_658
C212 N213 1.327(13) .
N213 C215 1.434(16) .
N213 C214 1.461(14) .
O301 C302 1.308(16) .
C302 N303 1.286(15) .
N303 C304 1.438(13) .
N303 C305 1.481(17) .
O311 C312 1.272(15) .
C312 N313 1.318(15) .
N313 C315 1.442(15) .
N313 C314 1.463(16) .
O401 C402 1.35(3) .
O401 C402 1.35(3) 2_658
O401 K4 2.674(9) 2_658
C402 N403 1.35(3) .
N403 C404 1.27(2) .
N403 C404 1.27(2) 2_658
N403 C402 1.35(3) 2_658
O411 C412 1.330(16) .
C412 N413 1.326(16) .
N413 C415 1.419(16) .
N413 C414 1.466(16) .

loop_
_geom_torsion_atom_site_label_1
_geom_torsion_atom_site_label_2
_geom_torsion_atom_site_label_3
_geom_torsion_atom_site_label_4
_geom_torsion
_geom_torsion_site_symmetry_1
_geom_torsion_site_symmetry_4
O131 K1 Ti1 O12 -102.6(3) . .
O141 K1 Ti1 O12 137.0(4) . .
O151 K1 Ti1 O12 14.6(4) . .
O71 K1 Ti1 O12 -158.5(4) . .
O111 K1 Ti1 O12 78.9(4) 2_557 .
O11 K1 Ti1 O12 -37.6(4) . .
C152 K1 Ti1 O12 19.2(5) . .
O131 K1 Ti1 O11 -65.1(3) . .
O141 K1 Ti1 O11 174.6(4) . .
O151 K1 Ti1 O11 52.2(4) . .
O71 K1 Ti1 O11 -120.9(4) . .
O111 K1 Ti1 O11 116.4(4) 2_557 .
C152 K1 Ti1 O11 56.8(4) . .
O131 K1 Ti1 O112 132.0(3) . 2_557
O141 K1 Ti1 O112 11.6(4) . 2_557
O151 K1 Ti1 O112 -110.7(4) . 2_557
O71 K1 Ti1 O112 76.1(4) . 2_557
O111 K1 Ti1 O112 -46.5(3) 2_557 2_557
O11 K1 Ti1 O112 -162.9(4) . 2_557
C152 K1 Ti1 O112 -106.2(4) . 2_557
O131 K1 Ti1 O72 18.0(3) . .
O141 K1 Ti1 O72 -102.3(3) . .
O151 K1 Ti1 O72 135.3(4) . .
O71 K1 Ti1 O72 -37.8(3) . .
O111 K1 Ti1 O72 -160.5(3) 2_557 .
O11 K1 Ti1 O72 83.1(4) . .
C152 K1 Ti1 O72 139.9(4) . .
O131 K1 Ti1 O111 178.5(3) . 2_557
O141 K1 Ti1 O111 58.1(3) . 2_557
O151 K1 Ti1 O111 -64.2(4) . 2_557
O71 K1 Ti1 O111 122.6(3) . 2_557
O11 K1 Ti1 O111 -116.4(4) . 2_557
C152 K1 Ti1 O111 -59.7(4) . 2_557
O131 K1 Ti1 O71 55.9(3) . .
O141 K1 Ti1 O71 -64.5(3) . .
O151 K1 Ti1 O71 173.1(4) . .
O111 K1 Ti1 O71 -122.6(3) 2_557 .
O11 K1 Ti1 O71 120.9(4) . .
C152 K1 Ti1 O71 177.7(4) . .
O131 K1 Ti1 K4 16.4(8) . 4_547
O141 K1 Ti1 K4 -104.0(7) . 4_547
O151 K1 Ti1 K4 133.7(8) . 4_547
O71 K1 Ti1 K4 -39.4(7) . 4_547
O111 K1 Ti1 K4 -162.1(8) 2_557 4_547
O11 K1 Ti1 K4 81.5(7) . 4_547
C152 K1 Ti1 K4 138.3(8) . 4_547
O131 K1 Ti1 K3 80.6(2) . 4_547
O141 K1 Ti1 K3 -39.8(3) . 4_547
O151 K1 Ti1 K3 -162.1(3) . 4_547
O71 K1 Ti1 K3 24.7(2) . 4_547
O111 K1 Ti1 K3 -97.9(3) 2_557 4_547
O11 K1 Ti1 K3 145.7(3) . 4_547
C152 K1 Ti1 K3 -157.6(4) . 4_547
O181 K2 Ti2 O32 12.8(5) . .
O171 K2 Ti2 O32 135.8(3) . .
O161 K2 Ti2 O32 -107.3(3) . .
O31 K2 Ti2 O32 -38.9(3) . .
O91 K2 Ti2 O32 82.2(3) . .
O51 K2 Ti2 O32 -158.1(3) 2_557 .
O181 K2 Ti2 O92 -109.7(4) . .
O171 K2 Ti2 O92 13.2(3) . .
O161 K2 Ti2 O92 130.1(3) . .
O31 K2 Ti2 O92 -161.5(4) . .
O91 K2 Ti2 O92 -40.4(3) . .
O51 K2 Ti2 O92 79.3(3) 2_557 .
O181 K2 Ti2 O51 170.9(5) . 2_557
O171 K2 Ti2 O51 -66.1(3) . 2_557
O161 K2 Ti2 O51 50.8(3) . 2_557
O31 K2 Ti2 O51 119.2(3) . 2_557
O91 K2 Ti2 O51 -119.7(3) . 2_557
O181 K2 Ti2 O52 130.2(4) . 2_557
O171 K2 Ti2 O52 -106.8(3) . 2_557
O161 K2 Ti2 O52 10.1(3) . 2_557
O31 K2 Ti2 O52 78.5(3) . 2_557
O91 K2 Ti2 O52 -160.4(3) . 2_557
O51 K2 Ti2 O52 -40.7(3) 2_557 2_557
O181 K2 Ti2 O91 -69.3(4) . .
O171 K2 Ti2 O91 53.6(3) . .
O161 K2 Ti2 O91 170.5(3) . .
O31 K2 Ti2 O91 -121.1(3) . .
O51 K2 Ti2 O91 119.7(3) 2_557 .
O181 K2 Ti2 O31 51.8(5) . .
O171 K2 Ti2 O31 174.7(3) . .
O161 K2 Ti2 O31 -68.4(3) . .
O91 K2 Ti2 O31 121.1(3) . .
O51 K2 Ti2 O31 -119.2(3) 2_557 .
O181 K2 Ti2 K3 59.0(5) . .
O171 K2 Ti2 K3 -178.0(3) . .
O161 K2 Ti2 K3 -61.1(4) . .
O31 K2 Ti2 K3 7.3(4) . .
O91 K2 Ti2 K3 128.4(4) . .
O51 K2 Ti2 K3 -111.9(4) 2_557 .
O12 Ti1 O11 C11 2.7(6) . .
O112 Ti1 O11 C11 -67.6(13) 2_557 .
O72 Ti1 O11 C11 91.0(7) . .
O111 Ti1 O11 C11 -101.6(6) 2_557 .
O71 Ti1 O11 C11 169.9(6) . .
K1 Ti1 O11 C11 -148.1(7) . .
K4 Ti1 O11 C11 40.1(7) 4_547 .
K3 Ti1 O11 C11 123.8(6) 4_547 .
O12 Ti1 O11 K1 150.8(3) . .
O112 Ti1 O11 K1 80.5(11) 2_557 .
O72 Ti1 O11 K1 -120.9(3) . .
O111 Ti1 O11 K1 46.5(3) 2_557 .
O71 Ti1 O11 K1 -41.9(2) . .
K4 Ti1 O11 K1 -171.72(12) 4_547 .
K3 Ti1 O11 K1 -88.1(4) 4_547 .
O131 K1 O11 C11 -109.2(9) . .
O141 K1 O11 C11 125.7(9) . .
O151 K1 O11 C11 5.0(9) . .
O71 K1 O11 C11 167.1(9) . .
O111 K1 O11 C11 96.0(9) 2_557 .
C152 K1 O11 C11 18.7(9) . .
Ti1 K1 O11 C11 132.8(10) . .
O131 K1 O11 Ti1 118.0(3) . .
O141 K1 O11 Ti1 -7.1(5) . .
O151 K1 O11 Ti1 -127.8(4) . .
O71 K1 O11 Ti1 34.3(2) . .
O111 K1 O11 Ti1 -36.8(2) 2_557 .
C152 K1 O11 Ti1 -114.1(5) . .
O11 Ti1 O12 C12 -0.8(6) . .
O112 Ti1 O12 C12 165.3(6) 2_557 .
O72 Ti1 O12 C12 -103.9(7) . .
O111 Ti1 O12 C12 84.6(7) 2_557 .
O71 Ti1 O12 C12 -50.3(13) . .
K1 Ti1 O12 C12 29.7(7) . .
K4 Ti1 O12 C12 -142.9(7) 4_547 .
K3 Ti1 O12 C12 -153.4(6) 4_547 .
O11 Ti1 O12 K4 142.2(3) . 4_547
O112 Ti1 O12 K4 -51.7(3) 2_557 4_547
O72 Ti1 O12 K4 39.1(3) . 4_547
O111 Ti1 O12 K4 -132.5(2) 2_557 4_547
O71 Ti1 O12 K4 92.6(10) . 4_547
K1 Ti1 O12 K4 172.63(13) . 4_547
K3 Ti1 O12 K4 -10.5(2) 4_547 4_547
Ti1 O11 C11 C16 177.3(8) . .
K1 O11 C11 C16 51.4(14) . .
Ti1 O11 C11 C12 -4.0(10) . .
K1 O11 C11 C12 -129.9(8) . .
Ti1 O12 C12 C13 -179.8(8) . .
K4 O12 C12 C13 57.9(14) 4_547 .
Ti1 O12 C12 C11 -1.2(11) . .
K4 O12 C12 C11 -123.4(8) 4_547 .
O11 C11 C12 O12 3.4(12) . .
C16 C11 C12 O12 -178.0(9) . .
O11 C11 C12 C13 -177.9(9) . .
C16 C11 C12 C13 0.8(15) . .
O12 C12 C13 C14 177.1(10) . .
C11 C12 C13 C14 -1.5(15) . .
C12 C13 C14 C15 1.1(17) . .
C13 C14 C15 C16 0.1(18) . .
O11 C11 C16 C15 178.9(9) . .
C12 C11 C16 C15 0.4(14) . .
O11 C11 C16 C17 -2.2(14) . .
C12 C11 C16 C17 179.3(9) . .
C14 C15 C16 C11 -0.8(15) . .
C14 C15 C16 C17 -179.6(10) . .
C11 C16 C17 N18 -177.2(10) . .
C15 C16 C17 N18 1.6(17) . .
C16 C17 N18 C19 -176.5(9) . .
C17 N18 C19 C24 2.1(16) . .
C17 N18 C19 C20 -178.3(9) . .
C24 C19 C20 C21 4.9(15) . .
N18 C19 C20 C21 -174.7(9) . .
C19 C20 C21 C22 -0.2(14) . .
C20 C21 C22 C23 -4.6(14) . .
C20 C21 C22 N1 172.8(8) . .
C42 N1 C22 C21 -144.6(9) . .
C62 N1 C22 C21 33.7(13) . .
C42 N1 C22 C23 32.8(13) . .
C62 N1 C22 C23 -148.9(9) . .
C21 C22 C23 C24 4.6(16) . .
N1 C22 C23 C24 -172.9(10) . .
C22 C23 C24 C19 0.2(18) . .
C20 C19 C24 C23 -4.9(17) . .
N18 C19 C24 C23 174.7(10) . .
O32 Ti2 O31 C31 3.2(6) . .
O92 Ti2 O31 C31 -71.6(12) . .
O51 Ti2 O31 C31 170.9(6) 2_557 .
O52 Ti2 O31 C31 91.6(6) 2_557 .
O91 Ti2 O31 C31 -101.6(6) . .
K2 Ti2 O31 C31 -144.3(7) . .
K3 Ti2 O31 C31 37.9(6) . .
O32 Ti2 O31 K2 147.5(3) . .
O92 Ti2 O31 K2 72.7(10) . .
O51 Ti2 O31 K2 -44.8(2) 2_557 .
O52 Ti2 O31 K2 -124.1(3) 2_557 .
O91 Ti2 O31 K2 42.7(2) . .
K3 Ti2 O31 K2 -177.80(12) . .
O181 K2 O31 C31 -5.4(9) . .
O171 K2 O31 C31 122.4(8) . .
O161 K2 O31 C31 -110.2(8) . .
O91 K2 O31 C31 96.5(8) . .
O51 K2 O31 C31 166.2(8) 2_557 .
Ti2 K2 O31 C31 131.0(9) . .
O181 K2 O31 Ti2 -136.4(4) . .
O171 K2 O31 Ti2 -8.6(6) . .
O161 K2 O31 Ti2 118.9(3) . .
O91 K2 O31 Ti2 -34.5(2) . .
O51 K2 O31 Ti2 35.2(2) 2_557 .
O92 Ti2 O32 C32 160.5(7) . .
O51 Ti2 O32 C32 -46.5(12) 2_557 .
O52 Ti2 O32 C32 -106.1(7) 2_557 .
O91 Ti2 O32 C32 80.7(7) . .
O31 Ti2 O32 C32 -3.5(7) . .
K2 Ti2 O32 C32 26.9(8) . .
K3 Ti2 O32 C32 -136.9(8) . .
O92 Ti2 O32 K3 -62.6(3) . .
O51 Ti2 O32 K3 90.4(9) 2_557 .
O52 Ti2 O32 K3 30.8(3) 2_557 .
O91 Ti2 O32 K3 -142.4(2) . .
O31 Ti2 O32 K3 133.4(3) . .
K2 Ti2 O32 K3 163.72(12) . .
Ti2 O31 C31 C36 177.3(8) . .
K2 O31 C31 C36 53.7(13) . .
Ti2 O31 C31 C32 -2.5(10) . .
K2 O31 C31 C32 -126.1(8) . .
Ti2 O32 C32 C31 3.2(12) . .
K3 O32 C32 C31 -124.2(8) . .
Ti2 O32 C32 C33 -175.7(9) . .
K3 O32 C32 C33 56.9(13) . .
O31 C31 C32 O32 -0.4(13) . .
C36 C31 C32 O32 179.8(9) . .
O31 C31 C32 C33 178.6(9) . .
C36 C31 C32 C33 -1.2(15) . .
O32 C32 C33 C34 -179.5(11) . .
C31 C32 C33 C34 1.6(17) . .
C32 C33 C34 C35 -1.2(19) . .
C33 C34 C35 C36 0.3(19) . .
O31 C31 C36 C35 -179.4(10) . .
C32 C31 C36 C35 0.4(15) . .
O31 C31 C36 C37 1.9(15) . .
C32 C31 C36 C37 -178.3(9) . .
C34 C35 C36 C31 0.1(17) . .
C34 C35 C36 C37 178.7(11) . .
C31 C36 C37 N38 -173.7(10) . .
C35 C36 C37 N38 7.6(17) . .
C36 C37 N38 C39 179.5(9) . .
C37 N38 C39 C44 -9.6(15) . .
C37 N38 C39 C40 170.7(9) . .
C44 C39 C40 C41 5.6(15) . .
N38 C39 C40 C41 -174.7(9) . .
C39 C40 C41 C42 -3.6(15) . .
C40 C41 C42 C43 0.9(14) . .
C40 C41 C42 N1 179.3(8) . .
C62 N1 C42 C41 -139.6(9) . .
C22 N1 C42 C41 38.7(13) . .
C62 N1 C42 C43 38.8(13) . .
C22 N1 C42 C43 -142.9(9) . .
C41 C42 C43 C44 -0.2(15) . .
N1 C42 C43 C44 -178.6(9) . .
N38 C39 C44 C43 175.4(10) . .
C40 C39 C44 C43 -4.9(16) . .
C42 C43 C44 C39 2.3(17) . .
Ti2 O51 C51 C52 -7.9(10) 2_557 .
K2 O51 C51 C52 -125.9(8) 2_557 .
Ti2 O51 C51 C56 174.9(7) 2_557 .
K2 O51 C51 C56 56.9(12) 2_557 .
Ti2 O52 C52 C53 -174.4(8) 2_557 .
K3 O52 C52 C53 16.5(18) 2_557 .
Ti2 O52 C52 C51 4.1(10) 2_557 .
K3 O52 C52 C51 -165.0(7) 2_557 .
O51 C51 C52 O52 2.4(12) . .
C56 C51 C52 O52 179.8(8) . .
O51 C51 C52 C53 -179.0(9) . .
C56 C51 C52 C53 -1.6(15) . .
O52 C52 C53 C54 177.4(9) . .
C51 C52 C53 C54 -1.0(16) . .
C52 C53 C54 C55 3.3(17) . .
C53 C54 C55 C56 -2.9(18) . .
C54 C55 C56 C51 0.1(16) . .
C54 C55 C56 C57 178.5(10) . .
O51 C51 C56 C55 179.2(9) . .
C52 C51 C56 C55 2.1(14) . .
O51 C51 C56 C57 0.6(14) . .
C52 C51 C56 C57 -176.5(9) . .
C55 C56 C57 N58 11.7(17) . .
C51 C56 C57 N58 -169.9(9) . .
C56 C57 N58 C59 177.8(9) . .
C57 N58 C59 C60 159.8(9) . .
C57 N58 C59 C64 -19.4(15) . .
C64 C59 C60 C61 1.4(14) . .
N58 C59 C60 C61 -177.9(8) . .
C59 C60 C61 C62 1.2(14) . .
C60 C61 C62 C63 -3.3(15) . .
C60 C61 C62 N1 178.3(8) . .
C42 N1 C62 C61 40.2(13) . .
C22 N1 C62 C61 -138.1(10) . .
C42 N1 C62 C63 -138.2(10) . .
C22 N1 C62 C63 43.5(13) . .
C61 C62 C63 C64 2.8(16) . .
N1 C62 C63 C64 -178.7(10) . .
C62 C63 C64 C59 -0.2(17) . .
C60 C59 C64 C63 -1.9(16) . .
N58 C59 C64 C63 177.3(10) . .
O12 Ti1 O71 C71 -46.2(12) . .
O11 Ti1 O71 C71 -94.8(6) . .
O112 Ti1 O71 C71 97.7(6) 2_557 .
O72 Ti1 O71 C71 8.7(6) . .
O111 Ti1 O71 C71 177.4(6) 2_557 .
K1 Ti1 O71 C71 -139.6(7) . .
K4 Ti1 O71 C71 35.1(7) 4_547 .
K3 Ti1 O71 C71 63.1(6) 4_547 .
O12 Ti1 O71 K1 93.4(10) . .
O11 Ti1 O71 K1 44.8(3) . .
O112 Ti1 O71 K1 -122.7(3) 2_557 .
O72 Ti1 O71 K1 148.3(3) . .
O111 Ti1 O71 K1 -43.0(2) 2_557 .
K4 Ti1 O71 K1 174.71(11) 4_547 .
K3 Ti1 O71 K1 -157.3(2) 4_547 .
O131 K1 O71 C71 2.6(7) . .
O141 K1 O71 C71 -116.3(8) . .
O151 K1 O71 C71 119.0(8) . .
O111 K1 O71 C71 161.8(8) 2_557 .
O11 K1 O71 C71 94.3(7) . .
C152 K1 O71 C71 125.9(8) . .
Ti1 K1 O71 C71 128.4(8) . .
O131 K1 O71 Ti1 -125.8(3) . .
O141 K1 O71 Ti1 115.3(3) . .
O151 K1 O71 Ti1 -9.4(6) . .
O111 K1 O71 Ti1 33.4(2) 2_557 .
O11 K1 O71 Ti1 -34.1(2) . .
C152 K1 O71 Ti1 -2.5(5) . .
O12 Ti1 O72 C72 155.9(6) . .
O11 Ti1 O72 C72 75.4(6) . .
O112 Ti1 O72 C72 -110.0(6) 2_557 .
O111 Ti1 O72 C72 -54.4(13) 2_557 .
O71 Ti1 O72 C72 -10.4(6) . .
K1 Ti1 O72 C72 18.6(7) . .
K4 Ti1 O72 C72 -161.6(7) 4_547 .
K3 Ti1 O72 C72 -85.1(6) 4_547 .
O12 Ti1 O72 K4 -42.5(3) . 4_547
O11 Ti1 O72 K4 -123.0(3) . 4_547
O112 Ti1 O72 K4 51.7(3) 2_557 4_547
O111 Ti1 O72 K4 107.2(10) 2_557 4_547
O71 Ti1 O72 K4 151.2(3) . 4_547
K1 Ti1 O72 K4 -179.75(11) . 4_547
K3 Ti1 O72 K4 76.5(2) 4_547 4_547
O12 Ti1 O72 K3 -119.0(3) . 4_547
O11 Ti1 O72 K3 160.5(2) . 4_547
O112 Ti1 O72 K3 -24.9(3) 2_557 4_547
O111 Ti1 O72 K3 30.6(11) 2_557 4_547
O71 Ti1 O72 K3 74.7(2) . 4_547
K1 Ti1 O72 K3 103.7(2) . 4_547
K4 Ti1 O72 K3 -76.5(2) 4_547 4_547
Ti1 O71 C71 C72 -5.7(10) . .
K1 O71 C71 C72 -127.0(8) . .
Ti1 O71 C71 C76 174.0(7) . .
K1 O71 C71 C76 52.7(12) . .
Ti1 O71 C71 K3 -67.3(4) . 4_547
K1 O71 C71 K3 171.5(5) . 4_547
Ti1 O72 C72 C71 10.5(10) . .
K4 O72 C72 C71 -137.2(8) 4_547 .
K3 O72 C72 C71 -83.3(8) 4_547 .
Ti1 O72 C72 C73 -170.6(8) . .
K4 O72 C72 C73 41.7(16) 4_547 .
K3 O72 C72 C73 95.6(10) 4_547 .
Ti1 O72 C72 K3 93.8(4) . 4_547
K4 O72 C72 K3 -53.9(8) 4_547 4_547
O71 C71 C72 O72 -3.2(13) . .
C76 C71 C72 O72 177.1(8) . .
K3 C71 C72 O72 71.5(7) 4_547 .
O71 C71 C72 C73 177.9(9) . .
C76 C71 C72 C73 -1.8(15) . .
K3 C71 C72 C73 -107.4(10) 4_547 .
O71 C71 C72 K3 -74.7(8) . 4_547
C76 C71 C72 K3 105.6(9) . 4_547
O72 C72 C73 C74 179.9(9) . .
C71 C72 C73 C74 -1.3(16) . .
K3 C72 C73 C74 -101.7(10) 4_547 .
C72 C73 C74 C75 5.2(16) . .
C73 C74 C75 C76 -6.1(17) . .
C74 C75 C76 C71 2.9(15) . .
C74 C75 C76 C77 178.9(9) . .
O71 C71 C76 C75 -178.7(9) . .
C72 C71 C76 C75 1.0(14) . .
K3 C71 C76 C75 76.4(10) 4_547 .
O71 C71 C76 C77 5.1(14) . .
C72 C71 C76 C77 -175.2(9) . .
K3 C71 C76 C77 -99.9(9) 4_547 .
C75 C76 C77 N78 12.6(16) . .
C71 C76 C77 N78 -171.4(9) . .
C76 C77 N78 C79 -179.3(9) . .
C77 N78 C79 C84 161.3(10) . .
C77 N78 C79 C80 -19.4(16) . .
C84 C79 C80 C81 -2.1(17) . .
N78 C79 C80 C81 178.6(11) . .
C79 C80 C81 C82 0.2(18) . .
C80 C81 C82 C83 1.0(16) . .
C80 C81 C82 N2 179.0(10) . .
C102 N2 C82 C83 44.2(13) . .
C122 N2 C82 C83 -146.1(10) . .
C102 N2 C82 C81 -133.6(10) . .
C122 N2 C82 C81 36.1(14) . .
C81 C82 C83 C84 -0.5(15) . .
N2 C82 C83 C84 -178.3(9) . .
C80 C79 C84 C83 2.7(16) . .
N78 C79 C84 C83 -177.9(9) . .
C82 C83 C84 C79 -1.5(16) . .
O32 Ti2 O91 C91 101.8(6) . .
O92 Ti2 O91 C91 8.5(6) . .
O51 Ti2 O91 C91 -92.7(6) 2_557 .
O52 Ti2 O91 C91 -52.9(13) 2_557 .
O31 Ti2 O91 C91 -179.9(6) . .
K2 Ti2 O91 C91 -137.2(6) . .
K3 Ti2 O91 C91 61.6(7) . .
O32 Ti2 O91 K2 -121.0(2) . .
O92 Ti2 O91 K2 145.7(3) . .
O51 Ti2 O91 K2 44.5(2) 2_557 .
O52 Ti2 O91 K2 84.3(10) 2_557 .
O31 Ti2 O91 K2 -42.6(2) . .
K3 Ti2 O91 K2 -161.19(14) . .
O181 K2 O91 C91 -109.3(8) . .
O171 K2 O91 C91 -3.1(7) . .
O161 K2 O91 C91 112.4(8) . .
O31 K2 O91 C91 162.3(7) . .
O51 K2 O91 C91 92.8(7) 2_557 .
Ti2 K2 O91 C91 127.7(8) . .
O181 K2 O91 Ti2 122.9(4) . .
O171 K2 O91 Ti2 -130.8(3) . .
O161 K2 O91 Ti2 -15.4(5) . .
O31 K2 O91 Ti2 34.6(2) . .
O51 K2 O91 Ti2 -35.0(2) 2_557 .
O32 Ti2 O92 C92 -112.9(6) . .
O51 Ti2 O92 C92 75.5(6) 2_557 .
O52 Ti2 O92 C92 156.1(6) 2_557 .
O91 Ti2 O92 C92 -9.8(6) . .
O31 Ti2 O92 C92 -40.4(13) . .
K2 Ti2 O92 C92 21.8(7) . .
K3 Ti2 O92 C92 -155.0(6) . .
Ti2 O91 C91 C96 172.3(8) . .
K2 O91 C91 C96 54.0(12) . .
Ti2 O91 C91 C92 -5.8(10) . .
K2 O91 C91 C92 -124.2(7) . .
Ti2 O92 C92 C93 -171.4(8) . .
Ti2 O92 C92 C91 9.5(10) . .
O91 C91 C92 C93 178.6(9) . .
C96 C91 C92 C93 0.3(15) . .
O91 C91 C92 O92 -2.2(12) . .
C96 C91 C92 O92 179.5(8) . .
O92 C92 C93 C94 -179.5(10) . .
C91 C92 C93 C94 -0.4(17) . .
C92 C93 C94 C95 -1.0(18) . .
C93 C94 C95 C96 2.6(19) . .
C94 C95 C96 C91 -2.7(16) . .
C94 C95 C96 C97 178.5(10) . .
O91 C91 C96 C95 -176.8(9) . .
C92 C91 C96 C95 1.3(14) . .
O91 C91 C96 C97 1.9(15) . .
C92 C91 C96 C97 -180.0(9) . .
C95 C96 C97 N98 10.7(16) . .
C91 C96 C97 N98 -168.1(9) . .
C96 C97 N98 C99 178.6(9) . .
C97 N98 C99 C104 -22.2(15) . .
C97 N98 C99 C100 159.4(9) . .
C104 C99 C100 C101 6.8(15) . .
N98 C99 C100 C101 -174.7(9) . .
C99 C100 C101 C102 -1.5(15) . .
C100 C101 C102 C103 -4.6(14) . .
C100 C101 C102 N2 176.1(9) . .
C82 N2 C102 C103 35.7(13) . .
C122 N2 C102 C103 -134.4(10) . .
C82 N2 C102 C101 -145.0(9) . .
C122 N2 C102 C101 45.0(13) . .
C101 C102 C103 C104 5.3(15) . .
N2 C102 C103 C104 -175.4(10) . .
C102 C103 C104 C99 0.2(17) . .
C100 C99 C104 C103 -6.1(15) . .
N98 C99 C104 C103 175.5(10) . .
Ti1 O111 C111 C112 -4.7(12) 2_557 .
K1 O111 C111 C112 -118.9(9) 2_557 .
Ti1 O111 C111 C116 170.7(9) 2_557 .
K1 O111 C111 C116 56.6(14) 2_557 .
Ti1 O112 C112 C113 -173.4(10) 2_557 .
K3 O112 C112 C113 -48.8(14) 3_445 .
K4 O112 C112 C113 55(2) 3_445 .
Ti1 O112 C112 C111 8.2(12) 2_557 .
K3 O112 C112 C111 132.8(9) 3_445 .
K4 O112 C112 C111 -123.1(11) 3_445 .
O111 C111 C112 O112 -2.2(15) . .
C116 C111 C112 O112 -177.8(10) . .
O111 C111 C112 C113 179.3(10) . .
C116 C111 C112 C113 3.7(18) . .
O112 C112 C113 C114 177.9(12) . .
C111 C112 C113 C114 -3.8(19) . .
C112 C113 C114 C115 4(2) . .
C113 C114 C115 C116 -5(2) . .
C114 C115 C116 C111 5(2) . .
C114 C115 C116 C117 -178.2(13) . .
O111 C111 C116 C115 -179.2(11) . .
C112 C111 C116 C115 -4.0(18) . .
O111 C111 C116 C117 3.4(17) . .
C112 C111 C116 C117 178.6(11) . .
C115 C116 C117 N118 9.9(19) . .
C111 C116 C117 N118 -173.0(11) . .
C116 C117 N118 C119 179.1(10) . .
C117 N118 C119 C120 157.7(10) . .
C117 N118 C119 C124 -23.5(15) . .
C124 C119 C120 C121 2.4(16) . .
N118 C119 C120 C121 -178.7(9) . .
C119 C120 C121 C122 -0.4(16) . .
C120 C121 C122 C123 -2.4(15) . .
C120 C121 C122 N2 -178.7(9) . .
C82 N2 C122 C121 47.2(13) . .
C102 N2 C122 C121 -143.1(9) . .
C82 N2 C122 C123 -128.9(10) . .
C102 N2 C122 C123 40.8(13) . .
C121 C122 C123 C124 3.3(16) . .
N2 C122 C123 C124 179.5(10) . .
C122 C123 C124 C119 -1.3(18) . .
C120 C119 C124 C123 -1.6(16) . .
N118 C119 C124 C123 179.6(10) . .
C32 O32 K3 O191 21.8(8) . .
Ti2 O32 K3 O191 -111.2(4) . .
C32 O32 K3 O112 -74.0(8) . 3
Ti2 O32 K3 O112 152.9(2) . 3
C32 O32 K3 O311 165.7(8) . .
Ti2 O32 K3 O311 32.6(5) . .
C32 O32 K3 O301 -129.0(7) . .
Ti2 O32 K3 O301 97.9(3) . .
C32 O32 K3 O52 109.4(7) . 2_557
Ti2 O32 K3 O52 -23.6(2) . 2_557
C32 O32 K3 O72 -166.2(14) . 4_557
Ti2 O32 K3 O72 60.8(16) . 4_557
C32 O32 K3 C72 84.7(10) . 4_557
Ti2 O32 K3 C72 -48.3(8) . 4_557
C32 O32 K3 C192 39.1(8) . .
Ti2 O32 K3 C192 -93.9(5) . .
C32 O32 K3 C71 36.9(9) . 4_557
Ti2 O32 K3 C71 -96.1(5) . 4_557
C32 O32 K3 K4 -145.6(7) . .
Ti2 O32 K3 K4 81.4(3) . .
C32 O32 K3 Ti2 133.0(8) . .
O32 Ti2 K3 O191 68.3(4) . .
O92 Ti2 K3 O191 -177.9(3) . .
O51 Ti2 K3 O191 -87.2(4) 2_557 .
O52 Ti2 K3 O191 -71.1(3) 2_557 .
O91 Ti2 K3 O191 127.7(4) . .
O31 Ti2 K3 O191 18.2(3) . .
K2 Ti2 K3 O191 12.0(4) . .
O92 Ti2 K3 O32 113.8(3) . .
O51 Ti2 K3 O32 -155.5(4) 2_557 .
O52 Ti2 K3 O32 -139.4(4) 2_557 .
O91 Ti2 K3 O32 59.3(4) . .
O31 Ti2 K3 O32 -50.2(3) . .
K2 Ti2 K3 O32 -56.3(4) . .
O32 Ti2 K3 O112 -47.4(4) . 3
O92 Ti2 K3 O112 66.4(4) . 3
O51 Ti2 K3 O112 157.1(4) 2_557 3
O52 Ti2 K3 O112 173.2(4) 2_557 3
O91 Ti2 K3 O112 12.0(4) . 3
O31 Ti2 K3 O112 -97.5(4) . 3
K2 Ti2 K3 O112 -103.7(4) . 3
O32 Ti2 K3 O311 -147.6(5) . .
O92 Ti2 K3 O311 -33.8(5) . .
O51 Ti2 K3 O311 56.9(5) 2_557 .
O52 Ti2 K3 O311 73.0(5) 2_557 .
O91 Ti2 K3 O311 -88.2(5) . .
O31 Ti2 K3 O311 162.3(5) . .
K2 Ti2 K3 O311 156.1(5) . .
O32 Ti2 K3 O301 -76.9(3) . .
O92 Ti2 K3 O301 36.8(3) . .
O51 Ti2 K3 O301 127.5(3) 2_557 .
O52 Ti2 K3 O301 143.7(3) 2_557 .
O91 Ti2 K3 O301 -17.6(4) . .
O31 Ti2 K3 O301 -127.1(3) . .
K2 Ti2 K3 O301 -133.2(4) . .
O32 Ti2 K3 O52 139.4(4) . 2_557
O92 Ti2 K3 O52 -106.8(3) . 2_557
O51 Ti2 K3 O52 -16.1(3) 2_557 2_557
O91 Ti2 K3 O52 -161.3(4) . 2_557
O31 Ti2 K3 O52 89.2(3) . 2_557
K2 Ti2 K3 O52 83.1(4) . 2_557
O32 Ti2 K3 O72 -167.0(4) . 4_557
O92 Ti2 K3 O72 -53.2(3) . 4_557
O51 Ti2 K3 O72 37.5(4) 2_557 4_557
O52 Ti2 K3 O72 53.6(4) 2_557 4_557
O91 Ti2 K3 O72 -107.7(4) . 4_557
O31 Ti2 K3 O72 142.9(3) . 4_557
K2 Ti2 K3 O72 136.7(4) . 4_557
O32 Ti2 K3 C72 159.1(4) . 4_557
O92 Ti2 K3 C72 -87.1(3) . 4_557
O51 Ti2 K3 C72 3.6(4) 2_557 4_557
O52 Ti2 K3 C72 19.7(4) 2_557 4_557
O91 Ti2 K3 C72 -141.6(4) . 4_557
O31 Ti2 K3 C72 108.9(3) . 4_557
K2 Ti2 K3 C72 102.8(4) . 4_557
O32 Ti2 K3 C192 78.9(5) . .
O92 Ti2 K3 C192 -167.3(5) . .
O51 Ti2 K3 C192 -76.6(5) 2_557 .
O52 Ti2 K3 C192 -60.5(5) 2_557 .
O91 Ti2 K3 C192 138.2(5) . .
O31 Ti2 K3 C192 28.7(5) . .
K2 Ti2 K3 C192 22.6(5) . .
O32 Ti2 K3 C71 126.4(4) . 4_557
O92 Ti2 K3 C71 -119.8(3) . 4_557
O51 Ti2 K3 C71 -29.1(4) 2_557 4_557
O52 Ti2 K3 C71 -13.0(3) 2_557 4_557
O91 Ti2 K3 C71 -174.2(4) . 4_557
O31 Ti2 K3 C71 76.3(3) . 4_557
K2 Ti2 K3 C71 70.1(4) . 4_557
O32 Ti2 K3 K4 -115.2(3) . .
O92 Ti2 K3 K4 -1.4(2) . .
O51 Ti2 K3 K4 89.3(3) 2_557 .
O52 Ti2 K3 K4 105.4(3) 2_557 .
O91 Ti2 K3 K4 -55.9(3) . .
O31 Ti2 K3 K4 -165.4(2) . .
K2 Ti2 K3 K4 -171.5(3) . .
O191 K3 K4 O401 52.9(7) . .
O32 K3 K4 O401 -153.4(2) . .
O112 K3 K4 O401 94.0(3) 3 .
O311 K3 K4 O401 -75.4(6) . .
O301 K3 K4 O401 -175.3(4) . .
O52 K3 K4 O401 -85.0(3) 2_557 .
O72 K3 K4 O401 22.6(2) 4_557 .
C72 K3 K4 O401 10.3(3) 4_557 .
C192 K3 K4 O401 12.4(13) . .
C71 K3 K4 O401 25.3(3) 4_557 .
Ti2 K3 K4 O401 -119.86(19) . .
O191 K3 K4 O211 -91.5(7) . .
O32 K3 K4 O211 62.3(4) . .
O112 K3 K4 O211 -50.4(4) 3 .
O311 K3 K4 O211 140.3(6) . .
O301 K3 K4 O211 40.4(4) . .
O52 K3 K4 O211 130.6(4) 2_557 .
O72 K3 K4 O211 -121.7(4) 4_557 .
C72 K3 K4 O211 -134.1(4) 4_557 .
C192 K3 K4 O211 -131.9(13) . .
C71 K3 K4 O211 -119.0(4) 4_557 .
Ti2 K3 K4 O211 95.8(3) . .
O191 K3 K4 O311 128.3(8) . .
O32 K3 K4 O311 -78.0(6) . .
O112 K3 K4 O311 169.4(6) 3 .
O301 K3 K4 O311 -99.8(6) . .
O52 K3 K4 O311 -9.6(6) 2_557 .
O72 K3 K4 O311 98.0(6) 4_557 .
C72 K3 K4 O311 85.7(6) 4_557 .
C192 K3 K4 O311 87.8(14) . .
C71 K3 K4 O311 100.7(6) 4_557 .
Ti2 K3 K4 O311 -44.5(6) . .
O191 K3 K4 O301 -131.9(7) . .
O32 K3 K4 O301 21.9(3) . .
O112 K3 K4 O301 -90.8(3) 3 .
O311 K3 K4 O301 99.8(6) . .
O52 K3 K4 O301 90.2(3) 2_557 .
O72 K3 K4 O301 -162.1(3) 4_557 .
C72 K3 K4 O301 -174.5(4) 4_557 .
C192 K3 K4 O301 -172.3(13) . .
C71 K3 K4 O301 -159.5(3) 4_557 .
Ti2 K3 K4 O301 55.4(3) . .
O191 K3 K4 O211 173.5(6) . 2_658
O32 K3 K4 O211 -32.7(4) . 2_658
O112 K3 K4 O211 -145.4(4) 3 2_658
O311 K3 K4 O211 45.2(6) . 2_658
O301 K3 K4 O211 -54.6(4) . 2_658
O52 K3 K4 O211 35.6(4) 2_557 2_658
O72 K3 K4 O211 143.2(4) 4_557 2_658
C72 K3 K4 O211 130.9(4) 4_557 2_658
C192 K3 K4 O211 133.0(13) . 2_658
C71 K3 K4 O211 145.9(3) 4_557 2_658
Ti2 K3 K4 O211 0.8(3) . 2_658
O191 K3 K4 O72 30.3(6) . 4_557
O32 K3 K4 O72 -176.0(3) . 4_557
O112 K3 K4 O72 71.4(2) 3 4_557
O311 K3 K4 O72 -98.0(6) . 4_557
O301 K3 K4 O72 162.1(3) . 4_557
O52 K3 K4 O72 -107.6(3) 2_557 4_557
C72 K3 K4 O72 -12.3(3) 4_557 4_557
C192 K3 K4 O72 -10.2(13) . 4_557
C71 K3 K4 O72 2.7(3) 4_557 4_557
Ti2 K3 K4 O72 -142.5(2) . 4_557
O191 K3 K4 O12 -12.4(6) . 4_557
O32 K3 K4 O12 141.4(2) . 4_557
O112 K3 K4 O12 28.7(2) 3 4_557
O311 K3 K4 O12 -140.7(6) . 4_557
O301 K3 K4 O12 119.5(3) . 4_557
O52 K3 K4 O12 -150.3(2) 2_557 4_557
O72 K3 K4 O12 -42.7(2) 4_557 4_557
C72 K3 K4 O12 -55.0(2) 4_557 4_557
C192 K3 K4 O12 -52.9(13) . 4_557
C71 K3 K4 O12 -40.0(2) 4_557 4_557
Ti2 K3 K4 O12 174.86(16) . 4_557
O191 K3 K4 O112 -41.1(6) . 3
O32 K3 K4 O112 112.7(3) . 3
O311 K3 K4 O112 -169.4(6) . 3
O301 K3 K4 O112 90.8(3) . 3
O52 K3 K4 O112 -179.0(2) 2_557 3
O72 K3 K4 O112 -71.4(2) 4_557 3
C72 K3 K4 O112 -83.7(3) 4_557 3
C192 K3 K4 O112 -81.5(13) . 3
C71 K3 K4 O112 -68.7(2) 4_557 3
Ti2 K3 K4 O112 146.17(19) . 3
O191 K3 K4 C402 49.7(8) . 2_658
O32 K3 K4 C402 -156.6(5) . 2_658
O112 K3 K4 C402 90.8(5) 3 2_658
O311 K3 K4 C402 -78.6(8) . 2_658
O301 K3 K4 C402 -178.5(6) . 2_658
O52 K3 K4 C402 -88.2(5) 2_557 2_658
O72 K3 K4 C402 19.4(5) 4_557 2_658
C72 K3 K4 C402 7.1(5) 4_557 2_658
C192 K3 K4 C402 9.2(14) . 2_658
C71 K3 K4 C402 22.1(5) 4_557 2_658
Ti2 K3 K4 C402 -123.1(5) . 2_658
O191 K3 K4 C212 -70.2(7) . .
O32 K3 K4 C212 83.6(4) . .
O112 K3 K4 C212 -29.1(4) 3 .
O311 K3 K4 C212 161.6(7) . .
O301 K3 K4 C212 61.7(4) . .
O52 K3 K4 C212 151.9(4) 2_557 .
O72 K3 K4 C212 -100.4(4) 4_557 .
C72 K3 K4 C212 -112.8(4) 4_557 .
C192 K3 K4 C212 -110.6(13) . .
C71 K3 K4 C212 -97.7(4) 4_557 .
Ti2 K3 K4 C212 117.1(3) . .
O191 K3 K4 Ti1 -6.4(6) . 4_557
O32 K3 K4 Ti1 147.4(2) . 4_557
O112 K3 K4 Ti1 34.68(16) 3 4_557
O311 K3 K4 Ti1 -134.7(6) . 4_557
O301 K3 K4 Ti1 125.5(3) . 4_557
O52 K3 K4 Ti1 -144.32(18) 2_557 4_557
O72 K3 K4 Ti1 -36.67(18) 4_557 4_557
C72 K3 K4 Ti1 -49.0(2) 4_557 4_557
C192 K3 K4 Ti1 -46.9(13) . 4_557
C71 K3 K4 Ti1 -33.99(19) 4_557 4_557
Ti2 K3 K4 Ti1 -179.14(11) . 4_557
O141 K1 O131 C132 69(3) . .
O151 K1 O131 C132 -144(3) . .
O71 K1 O131 C132 -9(3) . .
O111 K1 O131 C132 -35(3) 2_557 .
O11 K1 O131 C132 -66(3) . .
C152 K1 O131 C132 -125(3) . .
Ti1 K1 O131 C132 -36(3) . .
K1 O131 C132 N133 69(3) . .
O131 C132 N133 C134 -3(2) . .
O131 C132 N133 C135 -177.7(13) . .
O131 K1 O141 C142 -92.5(13) . .
O151 K1 O141 C142 122.8(13) . .
O71 K1 O141 C142 -14.0(12) . .
O111 K1 O141 C142 45.1(12) 2_557 .
O11 K1 O141 C142 20.3(14) . .
C152 K1 O141 C142 100.3(13) . .
Ti1 K1 O141 C142 16.4(13) . .
K1 O141 C142 N143 -172.0(12) . .
O141 C142 N143 C144 -1(3) . .
O141 C142 N143 C145 179.0(17) . .
O131 K1 O151 C152 123.0(15) . .
O141 K1 O151 C152 -91.1(15) . .
O71 K1 O151 C152 18.7(17) . .
O111 K1 O151 C152 -16.7(15) 2_557 .
O11 K1 O151 C152 39.8(15) . .
Ti1 K1 O151 C152 13.5(15) . .
K1 O151 C152 N153 -161(2) . .
O131 K1 C152 O151 -66.3(16) . .
O141 K1 C152 O151 100.0(15) . .
O71 K1 C152 O151 -165.2(14) . .
O111 K1 C152 O151 161.8(16) 2_557 .
O11 K1 C152 O151 -136.0(16) . .
Ti1 K1 C152 O151 -166.6(15) . .
O131 K1 C152 N153 -3(6) . .
O141 K1 C152 N153 164(5) . .
O151 K1 C152 N153 64(5) . .
O71 K1 C152 N153 -102(5) . .
O111 K1 C152 N153 -135(6) 2_557 .
O11 K1 C152 N153 -72(5) . .
Ti1 K1 C152 N153 -103(5) . .
O151 C152 N153 C155 -2(4) . .
K1 C152 N153 C155 -53(7) . .
O151 C152 N153 C154 172(2) . .
K1 C152 N153 C154 121(5) . .
O181 K2 O161 C162 -175(3) . .
O171 K2 O161 C162 73(3) . .
O31 K2 O161 C162 -78(3) . .
O91 K2 O161 C162 -37(3) . .
O51 K2 O161 C162 -20(3) 2_557 .
Ti2 K2 O161 C162 -46(3) . .
K2 O161 C162 N163 81(3) . .
O161 C162 N163 C164 -7(2) . .
O161 C162 N163 C165 -177.6(13) . .
O181 K2 O171 C172 90(4) . .
O161 K2 O171 C172 -159(4) . .
O31 K2 O171 C172 -35(4) . .
O91 K2 O171 C172 -13(4) . .
O51 K2 O171 C172 -71(4) 2_557 .
Ti2 K2 O171 C172 -40(4) . .
K2 O171 C172 N173 71(4) . .
O171 C172 N173 C174 -176.2(14) . .
O171 C172 N173 C175 -3(2) . .
O171 K2 O181 C182 -153(4) . .
O161 K2 O181 C182 95(4) . .
O31 K2 O181 C182 -1(4) . .
O91 K2 O181 C182 -61(4) . .
O51 K2 O181 C182 -17(4) 2_557 .
Ti2 K2 O181 C182 -28(4) . .
K2 O181 C182 N183 -143(2) . .
O181 C182 N183 C185 169(3) . .
O181 C182 N183 C184 1(6) . .
O32 K3 O191 C192 62.2(15) . .
O112 K3 O191 C192 -174.0(15) 3 .
O311 K3 O191 C192 -42.0(18) . .
O301 K3 O191 C192 119.0(15) . .
O52 K3 O191 C192 4.0(15) 2_557 .
O72 K3 O191 C192 -116.6(15) 4_557 .
C72 K3 O191 C192 -99.9(15) 4_557 .
C71 K3 O191 C192 -109.2(15) 4_557 .
K4 K3 O191 C192 -139.6(13) . .
Ti2 K3 O191 C192 33.7(15) . .
K3 O191 C192 N193 -180(2) . .
O32 K3 C192 O191 -114.6(15) . .
O112 K3 C192 O191 6.7(16) 3 .
O311 K3 C192 O191 149.7(13) . .
O301 K3 C192 O191 -90.7(17) . .
O52 K3 C192 O191 -175.6(16) 2_557 .
O72 K3 C192 O191 69.4(15) 4_557 .
C72 K3 C192 O191 79.7(14) 4_557 .
C71 K3 C192 O191 64.3(14) 4_557 .
K4 K3 C192 O191 78(2) . .
Ti2 K3 C192 O191 -145.7(15) . .
O191 K3 C192 N193 169(100) . .
O32 K3 C192 N193 55(53) . .
O112 K3 C192 N193 176(100) 3 .
O311 K3 C192 N193 -41(54) . .
O301 K3 C192 N193 79(54) . .
O52 K3 C192 N193 -6(53) 2_557 .
O72 K3 C192 N193 -121(53) 4_557 .
C72 K3 C192 N193 -111(53) 4_557 .
C71 K3 C192 N193 -126(53) 4_557 .
K4 K3 C192 N193 -113(53) . .
Ti2 K3 C192 N193 24(53) . .
O191 C192 N193 C194 -3(4) . .
K3 C192 N193 C194 -172(100) . .
O191 C192 N193 C195 -179(3) . .
K3 C192 N193 C195 12(55) . .
O401 K4 O211 C212 -86.6(11) . .
O311 K4 O211 C212 149.9(12) . .
O301 K4 O211 C212 102.1(11) . .
O211 K4 O211 C212 -170.2(11) 2_658 .
O72 K4 O211 C212 -5.5(12) 4_557 .
O12 K4 O211 C212 -14.9(11) 4_557 .
O112 K4 O211 C212 37.3(11) 3 .
C402 K4 O211 C212 -73.3(12) 2_658 .
Ti1 K4 O211 C212 5.5(11) 4_557 .
K3 K4 O211 C212 72.1(11) . .
O401 K4 O211 K4 36.2(2) . 2_658
O311 K4 O211 K4 -87.3(9) . 2_658
O301 K4 O211 K4 -135.1(3) . 2_658
O211 K4 O211 K4 -47.4(4) 2_658 2_658
O72 K4 O211 K4 117.3(3) 4_557 2_658
O12 K4 O211 K4 107.9(3) 4_557 2_658
O112 K4 O211 K4 160.1(2) 3 2_658
C402 K4 O211 K4 49.6(5) 2_658 2_658
C212 K4 O211 K4 122.8(12) . 2_658
Ti1 K4 O211 K4 128.27(18) 4_557 2_658
K3 K4 O211 K4 -165.10(16) . 2_658
K4 O211 C212 N213 -84.5(19) . .
K4 O211 C212 N213 177.2(12) 2_658 .
K4 O211 C212 K4 -98.3(11) 2_658 .
O401 K4 C212 O211 90.9(11) . .
O311 K4 C212 O211 -62(2) . .
O301 K4 C212 O211 -77.8(11) . .
O211 K4 C212 O211 9.4(10) 2_658 .
O72 K4 C212 O211 175.6(10) 4_557 .
O12 K4 C212 O211 163.1(12) 4_557 .
O112 K4 C212 O211 -142.0(11) 3 .
C402 K4 C212 O211 109.9(11) 2_658 .
Ti1 K4 C212 O211 -174.7(11) 4_557 .
K3 K4 C212 O211 -120.6(10) . .
O401 K4 C212 N213 -150.2(11) . .
O211 K4 C212 N213 118.8(17) . .
O311 K4 C212 N213 57(2) . .
O301 K4 C212 N213 41.0(11) . .
O211 K4 C212 N213 128.2(11) 2_658 .
O72 K4 C212 N213 -65.6(11) 4_557 .
O12 K4 C212 N213 -78.1(11) 4_557 .
O112 K4 C212 N213 -23.2(10) 3 .
C402 K4 C212 N213 -131.3(11) 2_658 .
Ti1 K4 C212 N213 -55.8(11) 4_557 .
K3 K4 C212 N213 -1.8(12) . .
O211 C212 N213 C215 175(2) . .
K4 C212 N213 C215 125.2(19) . .
O211 C212 N213 C214 -13(3) . .
K4 C212 N213 C214 -62.6(19) . .
O401 K4 O301 C302 9(6) . .
O211 K4 O301 C302 53(5) . .
O311 K4 O301 C302 -104(5) . .
O211 K4 O301 C302 -21(5) 2_658 .
O72 K4 O301 C302 -172(5) 4_557 .
O12 K4 O301 C302 128(5) 4_557 .
O112 K4 O301 C302 148(5) 3 .
C402 K4 O301 C302 -150(5) 2_658 .
C212 K4 O301 C302 71(5) . .
Ti1 K4 O301 C302 156(5) 4_557 .
K3 K4 O301 C302 -157(5) . .
O401 K4 O301 K3 166.5(11) . .
O211 K4 O301 K3 -150.3(3) . .
O311 K4 O301 K3 52.8(5) . .
O211 K4 O301 K3 135.8(3) 2_658 .
O72 K4 O301 K3 -15.1(3) 4_557 .
O12 K4 O301 K3 -74.5(3) 4_557 .
O112 K4 O301 K3 -54.5(2) 3 .
C402 K4 O301 K3 7(3) 2_658 .
C212 K4 O301 K3 -131.9(3) . .
Ti1 K4 O301 K3 -47.4(2) 4_557 .
O191 K3 O301 C302 -47.3(18) . .
O32 K3 O301 C302 11.1(16) . .
O112 K3 O301 C302 -122.9(16) 3 .
O311 K3 O301 C302 120.9(17) . .
O52 K3 O301 C302 60.6(16) 2_557 .
O72 K3 O301 C302 -174.1(16) 4_557 .
C72 K3 O301 C302 178.5(15) 4_557 .
C192 K3 O301 C302 -12(2) . .
C71 K3 O301 C302 -158.9(15) 4_557 .
K4 K3 O301 C302 172.5(17) . .
Ti2 K3 O301 C302 41.6(16) . .
O191 K3 O301 K4 140.2(5) . .
O32 K3 O301 K4 -161.4(3) . .
O112 K3 O301 K4 64.6(2) 3 .
O311 K3 O301 K4 -51.6(5) . .
O52 K3 O301 K4 -111.9(2) 2_557 .
O72 K3 O301 K4 13.4(3) 4_557 .
C72 K3 O301 K4 5.9(4) 4_557 .
C192 K3 O301 K4 175.0(8) . .
C71 K3 O301 K4 28.6(5) 4_557 .
Ti2 K3 O301 K4 -130.9(2) . .
K4 O301 C302 N303 -4(7) . .
K3 O301 C302 N303 -158.6(19) . .
O301 C302 N303 C304 162(2) . .
O301 C302 N303 C305 -8(4) . .
O401 K4 O311 C312 -29(3) . .
O211 K4 O311 C312 88(3) . .
O301 K4 O311 C312 139(3) . .
O211 K4 O311 C312 49(2) 2_658 .
O72 K4 O311 C312 -111(2) 4_557 .
O12 K4 O311 C312 -112(2) 4_557 .
O112 K4 O311 C312 -161(2) 3 .
C402 K4 O311 C312 -50(2) 2_658 .
C212 K4 O311 C312 122(2) . .
Ti1 K4 O311 C312 -128(2) 4_557 .
K3 K4 O311 C312 -169(3) . .
O401 K4 O311 K3 139.6(3) . .
O211 K4 O311 K3 -103.9(8) . .
O301 K4 O311 K3 -52.9(4) . .
O211 K4 O311 K3 -142.3(5) 2_658 .
O72 K4 O311 K3 58.0(3) 4_557 .
O12 K4 O311 K3 56.3(7) 4_557 .
O112 K4 O311 K3 7.9(4) 3 .
C402 K4 O311 K3 118.6(6) 2_658 .
C212 K4 O311 K3 -69.4(18) . .
Ti1 K4 O311 K3 40.7(4) 4_557 .
O191 K3 O311 C312 22(4) . .
O32 K3 O311 C312 -75(4) . .
O112 K3 O311 C312 153(4) 3 .
O301 K3 O311 C312 -146(4) . .
O52 K3 O311 C312 -27(4) 2_557 .
O72 K3 O311 C312 109(4) 4_557 .
C72 K3 O311 C312 84(4) 4_557 .
C192 K3 O311 C312 6(4) . .
C71 K3 O311 C312 81(4) 4_557 .
K4 K3 O311 C312 162(4) . .
Ti2 K3 O311 C312 -59(4) . .
O191 K3 O311 K4 -139.6(6) . .
O32 K3 O311 K4 122.8(4) . .
O112 K3 O311 K4 -9.4(5) 3 .
O301 K3 O311 K4 51.7(4) . .
O52 K3 O311 K4 171.0(5) 2_557 .
O72 K3 O311 K4 -52.8(3) 4_557 .
C72 K3 O311 K4 -77.9(4) 4_557 .
C192 K3 O311 K4 -155.7(5) . .
C71 K3 O311 K4 -81.5(4) 4_557 .
Ti2 K3 O311 K4 139.2(5) . .
K4 O311 C312 N313 -174(4) . .
K3 O311 C312 N313 29(9) . .
O311 C312 N313 C315 66(7) . .
O311 C312 N313 C314 -121(6) . .
O211 K4 O401 C402 119(7) . .
O311 K4 O401 C402 -88(7) . .
O301 K4 O401 C402 162(7) . .
O211 K4 O401 C402 -167(7) 2_658 .
O72 K4 O401 C402 -16(7) 4_557 .
O12 K4 O401 C402 39(7) 4_557 .
O112 K4 O401 C402 28(7) 3 .
C402 K4 O401 C402 -28(8) 2_658 .
C212 K4 O401 C402 100(7) . .
Ti1 K4 O401 C402 16(7) 4_557 .
K3 K4 O401 C402 -35(7) . .
O211 K4 O401 C402 146.3(11) . 2_658
O311 K4 O401 C402 -60.7(12) . 2_658
O301 K4 O401 C402 -170.1(16) . 2_658
O211 K4 O401 C402 -139.1(11) 2_658 2_658
O72 K4 O401 C402 11.5(11) 4_557 2_658
O12 K4 O401 C402 66.4(11) 4_557 2_658
O112 K4 O401 C402 55.9(11) 3 2_658
C212 K4 O401 C402 127.4(11) . 2_658
Ti1 K4 O401 C402 43.7(11) 4_557 2_658
K3 K4 O401 C402 -7.0(11) . 2_658
O211 K4 O401 K4 -37.7(2) . 2_658
O311 K4 O401 K4 115.3(5) . 2_658
O301 K4 O401 K4 5.9(12) . 2_658
O211 K4 O401 K4 36.9(2) 2_658 2_658
O72 K4 O401 K4 -172.5(2) 4_557 2_658
O12 K4 O401 K4 -117.59(19) 4_557 2_658
O112 K4 O401 K4 -128.1(3) 3 2_658
C402 K4 O401 K4 176.0(11) 2_658 2_658
C212 K4 O401 K4 -56.6(3) . 2_658
Ti1 K4 O401 K4 -140.34(15) 4_557 2_658
K3 K4 O401 K4 169.0(3) . 2_658
C402 O401 C402 N403 0.000(9) 2_658 .
K4 O401 C402 N403 29(8) . .
K4 O401 C402 N403 -175.2(13) 2_658 .
O401 C402 N403 C404 175.1(19) . .
O401 C402 N403 C404 -12(5) . 2_658
O401 C402 N403 C402 0.000(13) . 2_658
O411 C412 N413 C415 168(3) . .
O411 C412 N413 C414 -37(4) . .
